data_7045754
loop_
_publ_author_name
'Leech, Matthew C.'
'Crossley, Ian R.'

_publ_section_exptl_refinement
'The two triflate counter ions were disorderd and could not be modelled.  The associated electron density was therefore treat with SQUEEZE.'
_publ_section_title
;
 Through-conjugation of two phosphaalkyne ('C[triple bond, length as
 m-dash]P') moieties mediated by a bimetallic scaffold.
;
_journal_issue 13
_journal_name_full 'Dalton transactions (Cambridge, England : 2003)'
_journal_page_first 4428
_journal_page_last 4432
_journal_paper_doi 10.1039/c8dt00110c
_journal_volume 47
_journal_year 2018
_chemical_formula_moiety 'C122 H118 P10 Ru2 Si2'
_chemical_formula_sum 'C122 H118 P10 Ru2 Si2'
_chemical_formula_weight 2152.18
_space_group_crystal_system triclinic
_space_group_IT_number 2
_space_group_name_Hall '-P 1'
_space_group_name_H-M_alt 'P -1'
_symmetry_space_group_name_Hall '-P 1'
_symmetry_space_group_name_H-M 'P -1'
_atom_sites_solution_hydrogens geom
_atom_sites_solution_primary dual
_audit_creation_date 2017-12-15
_audit_creation_method
;
Olex2 1.2
(compiled 2017.08.10 svn.r3458 for OlexSys, GUI svn.r5381)
;
_audit_update_record
;
2017-12-15 deposited with the CCDC.
2018-02-06 downloaded from the CCDC.
;
_cell_angle_alpha 95.011(2)
_cell_angle_beta 90.319(2)
_cell_angle_gamma 91.956(2)
_cell_formula_units_Z 2
_cell_length_a 14.3964(4)
_cell_length_b 19.4639(5)
_cell_length_c 23.3880(5)
_cell_measurement_reflns_used 15881
_cell_measurement_temperature 173
_cell_measurement_theta_max 71.3920
_cell_measurement_theta_min 3.6020
_cell_volume 6524.5(3)
_computing_cell_refinement 'CrysAlisPro 1.171.38.43 (Rigaku OD, 2015)'
_computing_data_collection 'CrysAlisPro 1.171.38.43 (Rigaku OD, 2015)'
_computing_data_reduction 'CrysAlisPro 1.171.38.43 (Rigaku OD, 2015)'
_computing_molecular_graphics 'Olex2 (Dolomanov et al., 2009)'
_computing_publication_material 'Olex2 (Dolomanov et al., 2009)'
_computing_structure_refinement 'ShelXL (Sheldrick, 2015)'
_computing_structure_solution 'ShelXT (Sheldrick, 2015)'
_diffrn_ambient_temperature 173
_diffrn_detector 'CCD plate'
_diffrn_detector_area_resol_mean 16.1033
_diffrn_detector_type Eos
_diffrn_measured_fraction_theta_full 0.990
_diffrn_measured_fraction_theta_max 0.988
_diffrn_measurement_details
;
List of Runs (angles in degrees, time in seconds):

  # Type    Start    End  Width  t~exp~   \w     \q     \k     \f   Frames
#--------------------------------------------------------------------------
  1  \w    -68.00   3.00   1.00    5.00    --    0.00 -57.00  60.00   71
  2  \w    -26.00  70.00   1.00    5.00    --    0.00  77.00-180.00   96
  3  \w   -112.00 -34.00   1.00   25.00    --  -54.75 125.00 120.00   78
  4  \w    -69.00 -32.00   1.00   25.00    --  -54.75 125.00 -60.00   37
  5  \w     29.00 122.00   1.00   25.00    --   54.75  38.00-180.00   93
  6  \w     73.00 102.00   1.00   25.00    --   54.75 125.00  60.00   29
  7  \w     76.00 107.00   1.00   25.00    --   54.75 125.00   0.00   31
  8  \w     73.00 119.00   1.00   25.00    --   54.75 125.00  90.00   46
  9  \w    -18.00  80.00   1.00   25.00    --   54.75 -38.00   0.00   98
 10  \w      1.00  62.00   1.00   25.00    --   54.75 -77.00-120.00   61
 11  \w     36.00 104.00   1.00   65.00    --  109.50 178.00-120.00   68
 12  \w     41.00 124.00   1.00   65.00    --  109.50 -38.00 120.00   83
 13  \w     37.00 100.00   1.00   65.00    --  109.50   0.00 -60.00   63
 14  \w     40.00 135.00   1.00   65.00    --  109.50 -92.00   0.00   95
 15  \w     45.00 131.00   1.00   65.00    --  109.50 -50.00-150.00   86
 16  \w     98.00 172.00   1.00   65.00    --  109.50  64.00  60.00   74
 17  \w     39.00 131.00   1.00   65.00    --  109.50 -50.00   0.00   92
 18  \w     89.00 177.00   1.00   65.00    --  109.50  64.00 150.00   88
 19  \w    122.00 171.00   1.00   65.00    --  109.50   0.00 -60.00   49
 20  \w     46.00 107.00   1.00   65.00    --  109.50 -93.00 158.03   61
 21  \w     52.00 129.00   1.00   65.00    --  109.50 -93.00-130.06   77
;
_diffrn_measurement_device 'four-circle diffractometer'
_diffrn_measurement_device_type 'Xcalibur, Eos, Gemini ultra'
_diffrn_measurement_method '\w scans'
_diffrn_orient_matrix_type 'CrysAlisPro convention (1999,Acta A55,543-557)'
_diffrn_orient_matrix_UB_11 0.0134849000
_diffrn_orient_matrix_UB_12 0.0585506000
_diffrn_orient_matrix_UB_13 -0.0397625000
_diffrn_orient_matrix_UB_21 -0.0254504000
_diffrn_orient_matrix_UB_22 0.0531321000
_diffrn_orient_matrix_UB_23 0.0496577000
_diffrn_orient_matrix_UB_31 0.1031303000
_diffrn_orient_matrix_UB_32 0.0083240000
_diffrn_orient_matrix_UB_33 0.0180433000
_diffrn_radiation_monochromator mirror
_diffrn_radiation_probe x-ray
_diffrn_radiation_type CuK\a
_diffrn_radiation_wavelength 1.54184
_diffrn_reflns_av_R_equivalents 0.0636
_diffrn_reflns_av_unetI/netI 0.0800
_diffrn_reflns_Laue_measured_fraction_full 0.990
_diffrn_reflns_Laue_measured_fraction_max 0.988
_diffrn_reflns_limit_h_max 17
_diffrn_reflns_limit_h_min -13
_diffrn_reflns_limit_k_max 23
_diffrn_reflns_limit_k_min -22
_diffrn_reflns_limit_l_max 28
_diffrn_reflns_limit_l_min -28
_diffrn_reflns_number 41580
_diffrn_reflns_point_group_measured_fraction_full 0.990
_diffrn_reflns_point_group_measured_fraction_max 0.988
_diffrn_reflns_theta_full 67.684
_diffrn_reflns_theta_max 68.251
_diffrn_reflns_theta_min 3.625
_diffrn_source 'fine-focus sealed X-ray tube'
_diffrn_source_type 'Enhance Ultra (Cu) X-ray Source'
_exptl_absorpt_coefficient_mu 3.519
_exptl_absorpt_correction_T_max 1.00000
_exptl_absorpt_correction_T_min 0.73696
_exptl_absorpt_correction_type multi-scan
_exptl_absorpt_process_details
;
CrysAlisPro 1.171.38.43 (Rigaku Oxford Diffraction, 2015)
Empirical absorption correction using spherical harmonics,
 implemented in SCALE3 ABSPACK scaling algorithm.
;
_exptl_crystal_colour colourless
_exptl_crystal_colour_primary colourless
_exptl_crystal_density_diffrn 1.096
_exptl_crystal_description block
_exptl_crystal_F_000 2232
_exptl_crystal_size_max 0.28
_exptl_crystal_size_mid 0.23
_exptl_crystal_size_min 0.12
_refine_diff_density_max 1.506
_refine_diff_density_min -1.100
_refine_diff_density_rms 0.100
_refine_ls_extinction_method none
_refine_ls_goodness_of_fit_ref 1.034
_refine_ls_hydrogen_treatment constr
_refine_ls_matrix_type full
_refine_ls_number_parameters 1369
_refine_ls_number_reflns 23612
_refine_ls_number_restraints 295
_refine_ls_restrained_S_all 1.030
_refine_ls_R_factor_all 0.0754
_refine_ls_R_factor_gt 0.0611
_refine_ls_shift/su_max 0.001
_refine_ls_shift/su_mean 0.000
_refine_ls_structure_factor_coef Fsqd
_refine_ls_weighting_details 'w=1/[\s^2^(Fo^2^)+(0.1067P)^2^] where P=(Fo^2^+2Fc^2^)/3'
_refine_ls_weighting_scheme calc
_refine_ls_wR_factor_gt 0.1701
_refine_ls_wR_factor_ref 0.1837
_reflns_Friedel_coverage 0.000
_reflns_number_gt 18345
_reflns_number_total 23612
_reflns_threshold_expression 'I > 2\s(I)'
_cod_data_source_file c8dt00110c3.cif
_cod_data_source_block mcl15-044c
_cod_depositor_comments 'Adding full bibliography for 7045754.cif.'
_cod_original_cell_volume 6524.4(3)
_cod_database_code 7045754
_shelx_shelxl_version_number 2014/7
_chemical_oxdiff_formula 'Ru2 P10 Si2 S2 F6 O6 C124 H118'
_shelx_space_group_comment
;
The symmetry employed for this shelxl refinement is uniquely defined
by the following loop, which should always be used as a source of
symmetry information in preference to the above space-group names.
They are only intended as comments.
;
_shelx_estimated_absorpt_t_max 0.677
_shelx_estimated_absorpt_t_min 0.439
_reflns_odcompleteness_completeness 99.19
_reflns_odcompleteness_iscentric 1
_reflns_odcompleteness_theta 66.97
_olex2_refinement_description
;
1. Fixed Uiso
 At 1.2 times of:
  All C(H) groups, All C(H,H) groups, All C(H,H,H,H) groups
 At 1.5 times of:
  All C(H,H,H) groups
2. Rigid bond restraints
 C124, C125, C126, C127, C128, C129
 with sigma for 1-2 distances of 0.01 and sigma for 1-3 distances of 0.01
 C130, C135
 with sigma for 1-2 distances of 0.01 and sigma for 1-3 distances of 0.01
 C79, C84
 with sigma for 1-2 distances of 0.01 and sigma for 1-3 distances of 0.01
 C73, C74, C75, C76, C77, C78
 with sigma for 1-2 distances of 0.01 and sigma for 1-3 distances of 0.01
 C105, C110
 with sigma for 1-2 distances of 0.01 and sigma for 1-3 distances of 0.01
 C99, C100, C101, C102, C103, C104
 with sigma for 1-2 distances of 0.01 and sigma for 1-3 distances of 0.01
 C100, C101, C142, C143, C144, C145
 with sigma for 1-2 distances of 0.01 and sigma for 1-3 distances of 0.01
 C105, C110, C109, C108, C107, C106
 with sigma for 1-2 distances of 0.01 and sigma for 1-3 distances of 0.01
 C136, C141, C140, C139, C138, C137
 with sigma for 1-2 distances of 0.01 and sigma for 1-3 distances of 0.01
3. Uiso/Uaniso restraints and constraints
C124 \\sim C125 \\sim C126 \\sim C127 \\sim C128 \\sim C129: within 1.7A with
sigma of 0.04 and sigma for terminal atoms of 0.08
C130 \\sim C135: within 1.7A with sigma of 0.04 and sigma for terminal atoms of
0.08
C79 \\sim C84: within 1.7A with sigma of 0.04 and sigma for terminal atoms of
0.08
C73 \\sim C74 \\sim C75 \\sim C76 \\sim C77 \\sim C78: within 1.7A with sigma
of 0.04 and sigma for terminal atoms of 0.08
C105 \\sim C110: within 1.7A with sigma of 0.04 and sigma for terminal atoms of
0.08
C99 \\sim C100 \\sim C101 \\sim C102 \\sim C103 \\sim C104: within 1.7A with
sigma of 0.04 and sigma for terminal atoms of 0.08
C100 \\sim C101 \\sim C142 \\sim C143 \\sim C144 \\sim C145: within 1.7A with
sigma of 0.04 and sigma for terminal atoms of 0.08
C105 \\sim C110 \\sim C109 \\sim C108 \\sim C107 \\sim C106: within 1.7A with
sigma of 0.04 and sigma for terminal atoms of 0.08
C136 \\sim C141 \\sim C140 \\sim C139 \\sim C138 \\sim C137: within 1.7A with
sigma of 0.04 and sigma for terminal atoms of 0.08
4. Others
 Sof(H72C)=Sof(H72D)=Sof(C123)=Sof(H12A)=Sof(H12B)=Sof(C124)=Sof(C125)=
 Sof(H125)=Sof(C126)=Sof(H126)=Sof(C127)=Sof(H127)=Sof(C128)=Sof(H128)=
 Sof(C129)=Sof(H129)=Sof(C130)=Sof(C135)=Sof(H135)=Sof(C134)=Sof(H134)=
 Sof(C133)=Sof(H133)=Sof(C132)=Sof(H132)=Sof(C131)=Sof(H131)=1-FVAR(1)
 Sof(C71)=Sof(H71A)=Sof(H71B)=Sof(H72A)=Sof(H72B)=Sof(C73)=Sof(C74)=Sof(H74)=
 Sof(C75)=Sof(H75)=Sof(C76)=Sof(H76)=Sof(C77)=Sof(H77)=Sof(C78)=Sof(H78)=
 Sof(C79)=Sof(C84)=Sof(H84)=Sof(C83)=Sof(H83)=Sof(C82)=Sof(H82)=Sof(C81)=
 Sof(H81)=Sof(C80)=Sof(H80)=FVAR(1)
 Sof(C136)=Sof(C137)=Sof(H137)=Sof(C138)=Sof(H138)=Sof(C139)=Sof(H139)=
 Sof(C140)=Sof(H140)=Sof(C141)=Sof(H141)=1-FVAR(2)
 Sof(C105)=Sof(C110)=Sof(H110)=Sof(C109)=Sof(H109)=Sof(C108)=Sof(H108)=
 Sof(C107)=Sof(H107)=Sof(C106)=Sof(H106)=FVAR(2)
 Sof(H10A)=Sof(H10B)=Sof(C142)=Sof(C143)=Sof(H143)=Sof(C144)=Sof(H144)=
 Sof(C145)=Sof(H145)=1-FVAR(3)
 Sof(C99)=Sof(H100)=Sof(H101)=Sof(C102)=Sof(H102)=Sof(C103)=Sof(H103)=
 Sof(C104)=Sof(H104)=FVAR(3)
5.a Secondary CH2 refined with riding coordinates:
 C19(H19A,H19B), C20(H20A,H20B), C45(H45A,H45B), C46(H46A,H46B), C71(H71A,
 H71B), C72(H72A,H72B), C72(H72C,H72D), C97(H97A,H97B), C98(H98A,H98B),
 C123(H12A,H12B)
5.b Aromatic/amide H refined with riding coordinates:
 C5(H5), C6(H6), C8(H8), C9(H9), C22(H22), C23(H23), C24(H24), C25(H25),
 C26(H26), C28(H28), C29(H29), C30(H30), C31(H31), C32(H32), C34(H34), C35(H35),
  C36(H36), C37(H37), C38(H38), C40(H40), C41(H41), C42(H42), C43(H43),
 C44(H44), C48(H48), C49(H49), C50(H50), C51(H51), C52(H52), C54(H54), C55(H55),
  C56(H56), C57(H57), C58(H58), C60(H60), C61(H61), C62(H62), C63(H63),
 C64(H64), C66(H66), C67(H67), C68(H68), C69(H69), C70(H70), C74(H74), C75(H75),
  C76(H76), C77(H77), C78(H78), C84(H84), C83(H83), C82(H82), C81(H81),
 C80(H80), C86(H86), C87(H87), C88(H88), C89(H89), C90(H90), C92(H92), C93(H93),
  C94(H94), C95(H95), C96(H96), C100(H100), C100(H10A), C101(H101), C101(H10B),
 C102(H102), C103(H103), C104(H104), C110(H110), C109(H109), C108(H108),
 C107(H107), C106(H106), C112(H112), C113(H113), C114(H114), C115(H115),
 C116(H116), C118(H118), C119(H119), C120(H120), C121(H121), C122(H122),
 C125(H125), C126(H126), C127(H127), C128(H128), C129(H129), C135(H135),
 C134(H134), C133(H133), C132(H132), C131(H131), C137(H137), C138(H138),
 C139(H139), C140(H140), C141(H141), C143(H143), C144(H144), C145(H145)
5.c Fitted hexagon refined as free rotating group:
 C73(C74,C75,C76,C77,C78), C79(C84,C83,C82,C81,C80), C99(C100,C101,C102,C103,
 C104), C105(C110,C109,C108,C107,C106), C124(C125,C126,C127,C128,C129),
 C130(C135,C134,C133,C132,C131)
5.d Idealised Me refined as rotating group:
 C13(H13A,H13B,H13C), C14(H14A,H14B,H14C), C15(H15A,H15B,H15C), C16(H16A,H16B,
 H16C), C17(H17A,H17B,H17C), C18(H18A,H18B,H18C)
;
_olex2_date_sample_data_collection 2016-05-31
_olex2_submission_special_instructions 'No special instructions were received'
_oxdiff_exptl_absorpt_empirical_details
;
Empirical correction (ABSPACK) includes:
- Absorption correction using spherical harmonics
- Frame scaling
- Detector area scaling
;
_oxdiff_exptl_absorpt_empirical_full_max 1.409
_oxdiff_exptl_absorpt_empirical_full_min 0.824

loop_
_space_group_symop_operation_xyz
'x, y, z'
'-x, -y, -z'

loop_
_atom_site_label
_atom_site_type_symbol
_atom_site_fract_x
_atom_site_fract_y
_atom_site_fract_z
_atom_site_U_iso_or_equiv
_atom_site_adp_type
_atom_site_occupancy
_atom_site_site_symmetry_order
_atom_site_calc_flag
_atom_site_refinement_flags_posn
_atom_site_refinement_flags_adp
_atom_site_refinement_flags_occupancy
_atom_site_disorder_assembly
_atom_site_disorder_group
Ru1 Ru 0.94310(2) 0.82227(2) 0.73080(2) 0.03318(9) Uani 1 1 d . . . . .
Ru2 Ru 0.53812(2) 0.73293(2) 0.27875(2) 0.03122(9) Uani 1 1 d . . . . .
P1 P 0.99692(8) 0.80755(6) 0.81989(5) 0.0420(2) Uani 1 1 d . . . . .
P2 P 0.80243(9) 0.75550(6) 0.74476(5) 0.0464(3) Uani 1 1 d . . . . .
P3 P 0.84668(8) 0.91323(5) 0.76357(4) 0.0358(2) Uani 1 1 d . . . . .
P4 P 1.04151(9) 0.73356(6) 0.68781(5) 0.0433(3) Uani 1 1 d . . . . .
P5 P 1.07931(7) 0.89510(6) 0.71867(4) 0.0362(2) Uani 1 1 d . . . . .
P6 P 0.48113(8) 0.68842(6) 0.19221(4) 0.0394(2) Uani 1 1 d . . . . .
P7 P 0.43038(9) 0.65652(6) 0.32244(5) 0.0478(3) Uani 1 1 d . . . . .
P8 P 0.40882(7) 0.80952(5) 0.28955(4) 0.0350(2) Uani 1 1 d . . . . .
P9 P 0.67078(8) 0.66248(6) 0.27018(5) 0.0398(2) Uani 1 1 d . . . . .
P10 P 0.64258(8) 0.81090(5) 0.23719(4) 0.0372(2) Uani 1 1 d . . . . .
Si1 Si 1.06629(12) 0.78170(11) 0.95349(6) 0.0693(5) Uani 1 1 d . . . . .
Si2 Si 0.40646(12) 0.61840(9) 0.06279(6) 0.0627(4) Uani 1 1 d . . . . .
C1 C 1.0344(4) 0.7976(3) 0.8797(2) 0.0581(13) Uani 1 1 d . . . . .
C2 C 0.8843(3) 0.8323(2) 0.65278(17) 0.0391(9) Uani 1 1 d . . . . .
C3 C 0.8424(4) 0.8359(3) 0.6086(2) 0.0479(11) Uani 1 1 d . . . . .
C4 C 0.7955(3) 0.8299(3) 0.55357(19) 0.0454(10) Uani 1 1 d . . . . .
C5 C 0.7013(4) 0.8401(3) 0.54982(19) 0.0478(11) Uani 1 1 d . . . . .
H5 H 0.6684 0.8557 0.5833 0.057 Uiso 1 1 calc R . . . .
C6 C 0.6540(3) 0.8278(3) 0.4980(2) 0.0477(11) Uani 1 1 d . . . . .
H6 H 0.5893 0.8356 0.4964 0.057 Uiso 1 1 calc R . . . .
C7 C 0.6998(3) 0.8043(2) 0.44835(18) 0.0420(10) Uani 1 1 d . . . . .
C8 C 0.7937(4) 0.7960(3) 0.4522(2) 0.0590(14) Uani 1 1 d . . . . .
H8 H 0.8269 0.7818 0.4184 0.071 Uiso 1 1 calc R . . . .
C9 C 0.8418(4) 0.8079(3) 0.5036(2) 0.0584(14) Uani 1 1 d . . . . .
H9 H 0.9068 0.8010 0.5048 0.070 Uiso 1 1 calc R . . . .
C10 C 0.6490(3) 0.7871(2) 0.39549(19) 0.0435(10) Uani 1 1 d . . . . .
C11 C 0.6032(3) 0.7682(2) 0.35293(16) 0.0343(8) Uani 1 1 d . . . . .
C12 C 0.4438(4) 0.6551(3) 0.1348(2) 0.0549(12) Uani 1 1 d . . . . .
C13 C 1.1614(7) 0.8416(6) 0.9786(4) 0.131(4) Uani 1 1 d . . . . .
H13A H 1.2164 0.8325 0.9550 0.197 Uiso 1 1 calc GR . . . .
H13B H 1.1761 0.8353 1.0187 0.197 Uiso 1 1 calc GR . . . .
H13C H 1.1428 0.8891 0.9755 0.197 Uiso 1 1 calc GR . . . .
C14 C 0.9604(7) 0.7926(7) 0.9959(4) 0.146(5) Uani 1 1 d . . . . .
H14A H 0.9441 0.8413 0.9989 0.218 Uiso 1 1 calc GR . . . .
H14B H 0.9711 0.7782 1.0344 0.218 Uiso 1 1 calc GR . . . .
H14C H 0.9095 0.7643 0.9772 0.218 Uiso 1 1 calc GR . . . .
C15 C 1.1043(7) 0.6911(5) 0.9521(4) 0.108(3) Uani 1 1 d . . . . .
H15A H 1.0550 0.6598 0.9349 0.162 Uiso 1 1 calc GR . . . .
H15B H 1.1169 0.6799 0.9913 0.162 Uiso 1 1 calc GR . . . .
H15C H 1.1609 0.6860 0.9292 0.162 Uiso 1 1 calc GR . . . .
C16 C 0.5105(6) 0.6102(5) 0.0167(3) 0.090(2) Uani 1 1 d . . . . .
H16A H 0.5421 0.6555 0.0158 0.134 Uiso 1 1 calc GR . . . .
H16B H 0.4915 0.5928 -0.0224 0.134 Uiso 1 1 calc GR . . . .
H16C H 0.5530 0.5781 0.0322 0.134 Uiso 1 1 calc GR . . . .
C17 C 0.3233(6) 0.6773(5) 0.0336(3) 0.102(3) Uani 1 1 d . . . . .
H17A H 0.2683 0.6804 0.0581 0.154 Uiso 1 1 calc GR . . . .
H17B H 0.3046 0.6595 -0.0054 0.154 Uiso 1 1 calc GR . . . .
H17C H 0.3530 0.7233 0.0327 0.154 Uiso 1 1 calc GR . . . .
C18 C 0.3479(6) 0.5332(5) 0.0702(3) 0.105(3) Uani 1 1 d . . . . .
H18A H 0.3884 0.5049 0.0915 0.158 Uiso 1 1 calc GR . . . .
H18B H 0.3348 0.5099 0.0320 0.158 Uiso 1 1 calc GR . . . .
H18C H 0.2894 0.5399 0.0909 0.158 Uiso 1 1 calc GR . . . .
C19 C 0.7021(4) 0.8144(3) 0.7489(4) 0.079(2) Uani 1 1 d . . . . .
H19A H 0.6541 0.7960 0.7206 0.095 Uiso 1 1 calc R . . . .
H19B H 0.6744 0.8145 0.7875 0.095 Uiso 1 1 calc R . . . .
C20 C 0.7284(3) 0.8884(3) 0.7374(2) 0.0491(11) Uani 1 1 d . . . . .
H20A H 0.6836 0.9200 0.7567 0.059 Uiso 1 1 calc R . . . .
H20B H 0.7246 0.8931 0.6957 0.059 Uiso 1 1 calc R . . . .
C21 C 0.7908(4) 0.7107(3) 0.8106(2) 0.0565(13) Uani 1 1 d . . . . .
C22 C 0.7108(5) 0.7112(4) 0.8436(3) 0.080(2) Uani 1 1 d . . . . .
H22 H 0.6588 0.7360 0.8327 0.096 Uiso 1 1 calc R . . . .
C23 C 0.7069(7) 0.6754(5) 0.8927(3) 0.106(3) Uani 1 1 d . . . . .
H23 H 0.6531 0.6776 0.9160 0.128 Uiso 1 1 calc R . . . .
C24 C 0.7795(9) 0.6373(6) 0.9076(3) 0.115(4) Uani 1 1 d . . . . .
H24 H 0.7757 0.6124 0.9407 0.138 Uiso 1 1 calc R . . . .
C25 C 0.8580(6) 0.6351(4) 0.8747(3) 0.092(3) Uani 1 1 d . . . . .
H25 H 0.9086 0.6082 0.8846 0.111 Uiso 1 1 calc R . . . .
C26 C 0.8630(5) 0.6720(3) 0.8271(3) 0.0700(16) Uani 1 1 d . . . . .
H26 H 0.9181 0.6707 0.8049 0.084 Uiso 1 1 calc R . . . .
C27 C 0.7619(4) 0.6879(3) 0.6898(2) 0.0573(13) Uani 1 1 d . . . . .
C28 C 0.7785(5) 0.6193(3) 0.6953(2) 0.0626(14) Uani 1 1 d . . . . .
H28 H 0.8087 0.6061 0.7286 0.075 Uiso 1 1 calc R . . . .
C29 C 0.7502(6) 0.5692(3) 0.6511(3) 0.081(2) Uani 1 1 d . . . . .
H29 H 0.7614 0.5220 0.6547 0.097 Uiso 1 1 calc R . . . .
C30 C 0.7068(7) 0.5880(4) 0.6029(3) 0.101(3) Uani 1 1 d . . . . .
H30 H 0.6915 0.5543 0.5722 0.121 Uiso 1 1 calc R . . . .
C31 C 0.6852(6) 0.6562(4) 0.5989(3) 0.096(3) Uani 1 1 d . . . . .
H31 H 0.6517 0.6688 0.5665 0.115 Uiso 1 1 calc R . . . .
C32 C 0.7127(5) 0.7064(3) 0.6424(3) 0.0740(17) Uani 1 1 d . . . . .
H32 H 0.6979 0.7532 0.6397 0.089 Uiso 1 1 calc R . . . .
C33 C 0.8352(4) 0.9303(2) 0.84110(19) 0.0472(11) Uani 1 1 d . . . . .
C34 C 0.9113(5) 0.9570(3) 0.8730(2) 0.0639(15) Uani 1 1 d . . . . .
H34 H 0.9681 0.9665 0.8543 0.077 Uiso 1 1 calc R . . . .
C35 C 0.9055(6) 0.9699(4) 0.9314(3) 0.088(2) Uani 1 1 d . . . . .
H35 H 0.9578 0.9894 0.9526 0.105 Uiso 1 1 calc R . . . .
C36 C 0.8254(8) 0.9549(5) 0.9591(3) 0.106(3) Uani 1 1 d . . . . .
H36 H 0.8221 0.9639 0.9996 0.127 Uiso 1 1 calc R . . . .
C37 C 0.7507(7) 0.9273(5) 0.9292(3) 0.094(3) Uani 1 1 d . . . . .
H37 H 0.6956 0.9165 0.9493 0.113 Uiso 1 1 calc R . . . .
C38 C 0.7523(5) 0.9143(3) 0.8697(3) 0.0669(15) Uani 1 1 d . . . . .
H38 H 0.6991 0.8952 0.8490 0.080 Uiso 1 1 calc R . . . .
C39 C 0.8657(3) 0.9991(2) 0.7383(2) 0.0420(9) Uani 1 1 d . . . . .
C40 C 0.8942(3) 1.0034(2) 0.6819(2) 0.0448(10) Uani 1 1 d . . . . .
H40 H 0.8997 0.9627 0.6568 0.054 Uiso 1 1 calc R . . . .
C41 C 0.9149(4) 1.0681(3) 0.6625(2) 0.0590(13) Uani 1 1 d . . . . .
H41 H 0.9328 1.0716 0.6238 0.071 Uiso 1 1 calc R . . . .
C42 C 0.9089(4) 1.1274(3) 0.7001(3) 0.0627(14) Uani 1 1 d . . . . .
H42 H 0.9256 1.1712 0.6874 0.075 Uiso 1 1 calc R . . . .
C43 C 0.8797(4) 1.1228(3) 0.7544(3) 0.0602(14) Uani 1 1 d . . . . .
H43 H 0.8747 1.1637 0.7793 0.072 Uiso 1 1 calc R . . . .
C44 C 0.8565(4) 1.0591(2) 0.7747(2) 0.0491(11) Uani 1 1 d . . . . .
H44 H 0.8348 1.0567 0.8127 0.059 Uiso 1 1 calc R . . . .
C45 C 1.1550(4) 0.7751(3) 0.6737(2) 0.0559(12) Uani 1 1 d . . . . .
H45A H 1.2040 0.7409 0.6756 0.067 Uiso 1 1 calc R . . . .
H45B H 1.1545 0.7903 0.6344 0.067 Uiso 1 1 calc R . . . .
C46 C 1.1788(3) 0.8377(3) 0.7167(3) 0.0537(12) Uani 1 1 d . . . . .
H46A H 1.2356 0.8624 0.7045 0.064 Uiso 1 1 calc R . . . .
H46B H 1.1903 0.8223 0.7553 0.064 Uiso 1 1 calc R . . . .
C47 C 1.0189(4) 0.6839(3) 0.6177(2) 0.0518(12) Uani 1 1 d . . . . .
C48 C 0.9347(5) 0.6807(3) 0.5905(3) 0.0691(16) Uani 1 1 d . . . . .
H48 H 0.8852 0.7065 0.6071 0.083 Uiso 1 1 calc R . . . .
C49 C 0.9197(6) 0.6404(4) 0.5387(3) 0.084(2) Uani 1 1 d . . . . .
H49 H 0.8603 0.6386 0.5206 0.100 Uiso 1 1 calc R . . . .
C50 C 0.9892(6) 0.6041(4) 0.5146(3) 0.086(2) Uani 1 1 d . . . . .
H50 H 0.9794 0.5765 0.4794 0.103 Uiso 1 1 calc R . . . .
C51 C 1.0725(8) 0.6072(5) 0.5406(4) 0.127(4) Uani 1 1 d . . . . .
H51 H 1.1213 0.5816 0.5231 0.153 Uiso 1 1 calc R . . . .
C52 C 1.0904(7) 0.6466(5) 0.5924(3) 0.110(3) Uani 1 1 d . . . . .
H52 H 1.1502 0.6478 0.6100 0.132 Uiso 1 1 calc R . . . .
C53 C 1.0719(4) 0.6631(3) 0.7312(2) 0.0617(14) Uani 1 1 d . . . . .
C54 C 1.0198(5) 0.5994(3) 0.7235(3) 0.0749(17) Uani 1 1 d . . . . .
H54 H 0.9730 0.5934 0.6944 0.090 Uiso 1 1 calc R . . . .
C55 C 1.0354(7) 0.5462(4) 0.7570(4) 0.097(3) Uani 1 1 d . . . . .
H55 H 0.9985 0.5046 0.7528 0.116 Uiso 1 1 calc R . . . .
C56 C 1.1075(8) 0.5554(5) 0.7977(4) 0.115(4) Uani 1 1 d . . . . .
H56 H 1.1200 0.5189 0.8208 0.138 Uiso 1 1 calc R . . . .
C57 C 1.1597(8) 0.6145(5) 0.8051(3) 0.118(4) Uani 1 1 d . . . . .
H57 H 1.2073 0.6194 0.8336 0.141 Uiso 1 1 calc R . . . .
C58 C 1.1437(6) 0.6694(4) 0.7704(3) 0.087(2) Uani 1 1 d . . . . .
H58 H 1.1823 0.7102 0.7743 0.104 Uiso 1 1 calc R . . . .
C59 C 1.1018(3) 0.9399(3) 0.65342(19) 0.0442(10) Uani 1 1 d . . . . .
C60 C 1.1663(4) 0.9952(3) 0.6542(2) 0.0546(12) Uani 1 1 d . . . . .
H60 H 1.1984 1.0108 0.6888 0.066 Uiso 1 1 calc R . . . .
C61 C 1.1833(5) 1.0269(4) 0.6048(3) 0.0711(16) Uani 1 1 d . . . . .
H61 H 1.2264 1.0651 0.6057 0.085 Uiso 1 1 calc R . . . .
C62 C 1.1395(5) 1.0044(4) 0.5547(3) 0.080(2) Uani 1 1 d . . . . .
H62 H 1.1519 1.0269 0.5210 0.096 Uiso 1 1 calc R . . . .
C63 C 1.0770(5) 0.9489(4) 0.5527(2) 0.0729(18) Uani 1 1 d . . . . .
H63 H 1.0467 0.9329 0.5176 0.087 Uiso 1 1 calc R . . . .
C64 C 1.0586(4) 0.9167(3) 0.6021(2) 0.0546(12) Uani 1 1 d . . . . .
H64 H 1.0159 0.8782 0.6008 0.066 Uiso 1 1 calc R . . . .
C65 C 1.1106(3) 0.9602(2) 0.77779(18) 0.0431(10) Uani 1 1 d . . . . .
C66 C 1.1599(4) 0.9418(3) 0.8252(2) 0.0524(12) Uani 1 1 d . . . . .
H66 H 1.1824 0.8966 0.8258 0.063 Uiso 1 1 calc R . . . .
C67 C 1.1758(4) 0.9907(3) 0.8719(2) 0.0665(16) Uani 1 1 d . . . . .
H67 H 1.2088 0.9782 0.9045 0.080 Uiso 1 1 calc R . . . .
C68 C 1.1448(4) 1.0566(3) 0.8715(2) 0.0662(16) Uani 1 1 d . . . . .
H68 H 1.1548 1.0888 0.9041 0.079 Uiso 1 1 calc R . . . .
C69 C 1.0991(4) 1.0760(3) 0.8240(2) 0.0578(13) Uani 1 1 d . . . . .
H69 H 1.0793 1.1220 0.8231 0.069 Uiso 1 1 calc R . . . .
C70 C 1.0821(3) 1.0282(3) 0.7773(2) 0.0464(10) Uani 1 1 d . . . . .
H70 H 1.0507 1.0417 0.7445 0.056 Uiso 1 1 calc R . . . .
C71 C 0.3296(8) 0.7076(6) 0.3449(4) 0.051(2) Uani 0.483(5) 1 d . . P A 1
H71A H 0.2757 0.6758 0.3500 0.061 Uiso 0.483(5) 1 calc R . P A 1
H71B H 0.3437 0.7334 0.3824 0.061 Uiso 0.483(5) 1 calc R . P A 1
C72 C 0.3046(4) 0.7560(3) 0.3041(2) 0.0532(11) Uani 1 1 d . . . . .
H72A H 0.2548 0.7856 0.3200 0.064 Uiso 0.483(5) 1 calc R . P A 1
H72B H 0.2813 0.7306 0.2680 0.064 Uiso 0.483(5) 1 calc R . P A 1
H72C H 0.2876 0.7661 0.3448 0.064 Uiso 0.517(5) 1 calc R . P A 2
H72D H 0.2525 0.7700 0.2803 0.064 Uiso 0.517(5) 1 calc R . P A 2
C73 C 0.3915(7) 0.5819(4) 0.2846(3) 0.062(3) Uani 0.483(5) 1 d . U P A 1
C74 C 0.4514(6) 0.5282(5) 0.2722(4) 0.078(4) Uani 0.483(5) 1 d G U P A 1
H74 H 0.5118 0.5303 0.2890 0.094 Uiso 0.483(5) 1 calc R . P A 1
C75 C 0.4231(7) 0.4715(4) 0.2352(4) 0.088(5) Uani 0.483(5) 1 d G U P A 1
H75 H 0.4641 0.4348 0.2267 0.106 Uiso 0.483(5) 1 calc R . P A 1
C76 C 0.3347(8) 0.4684(4) 0.2107(4) 0.092(5) Uani 0.483(5) 1 d G U P A 1
H76 H 0.3153 0.4296 0.1854 0.110 Uiso 0.483(5) 1 calc R . P A 1
C77 C 0.2747(6) 0.5221(5) 0.2231(4) 0.086(4) Uani 0.483(5) 1 d G U P A 1
H77 H 0.2143 0.5200 0.2063 0.104 Uiso 0.483(5) 1 calc R . P A 1
C78 C 0.3031(6) 0.5788(4) 0.2600(3) 0.070(3) Uani 0.483(5) 1 d G U P A 1
H78 H 0.2621 0.6155 0.2685 0.084 Uiso 0.483(5) 1 calc R . P A 1
C79 C 0.4582(8) 0.6274(4) 0.3992(3) 0.059(3) Uani 0.483(5) 1 d . U P A 1
C84 C 0.4575(8) 0.5578(4) 0.4084(3) 0.074(4) Uani 0.483(5) 1 d G U P A 1
H84 H 0.4461 0.5237 0.3773 0.088 Uiso 0.483(5) 1 calc R . P A 1
C83 C 0.4733(9) 0.5379(4) 0.4632(4) 0.108(7) Uani 0.483(5) 1 d G . P A 1
H83 H 0.4728 0.4904 0.4695 0.130 Uiso 0.483(5) 1 calc R . P A 1
C82 C 0.4899(9) 0.5877(6) 0.5088(3) 0.093(5) Uani 0.483(5) 1 d G . P A 1
H82 H 0.5008 0.5742 0.5462 0.111 Uiso 0.483(5) 1 calc R . P A 1
C81 C 0.4906(9) 0.6573(5) 0.4995(3) 0.096(6) Uani 0.483(5) 1 d G . P A 1
H81 H 0.5020 0.6913 0.5307 0.115 Uiso 0.483(5) 1 calc R . P A 1
C80 C 0.4748(9) 0.6771(4) 0.4447(4) 0.088(7) Uani 0.483(5) 1 d G . P A 1
H80 H 0.4752 0.7247 0.4384 0.105 Uiso 0.483(5) 1 calc R . P A 1
C85 C 0.3757(3) 0.8511(2) 0.22547(18) 0.0444(10) Uani 1 1 d . . . . .
C86 C 0.3226(4) 0.8156(3) 0.1825(2) 0.0567(13) Uani 1 1 d . . . . .
H86 H 0.2987 0.7705 0.1875 0.068 Uiso 1 1 calc R . . . .
C87 C 0.3040(5) 0.8448(4) 0.1325(2) 0.075(2) Uani 1 1 d . . . . .
H87 H 0.2676 0.8196 0.1033 0.091 Uiso 1 1 calc R . . . .
C88 C 0.3377(5) 0.9104(4) 0.1242(2) 0.077(2) Uani 1 1 d . . . . .
H88 H 0.3242 0.9304 0.0896 0.092 Uiso 1 1 calc R . . . .
C89 C 0.3913(4) 0.9469(3) 0.1667(3) 0.0653(16) Uani 1 1 d . . . . .
H89 H 0.4150 0.9920 0.1614 0.078 Uiso 1 1 calc R . . . .
C90 C 0.4101(3) 0.9171(3) 0.2172(2) 0.0483(11) Uani 1 1 d . . . . .
H90 H 0.4469 0.9421 0.2463 0.058 Uiso 1 1 calc R . . . .
C91 C 0.3975(3) 0.8787(2) 0.34813(17) 0.0391(9) Uani 1 1 d . . . . .
C92 C 0.3332(4) 0.9297(3) 0.3442(2) 0.0510(11) Uani 1 1 d . . . . .
H92 H 0.2980 0.9309 0.3098 0.061 Uiso 1 1 calc R . . . .
C93 C 0.3196(4) 0.9789(3) 0.3897(3) 0.0624(15) Uani 1 1 d . . . . .
H93 H 0.2755 1.0135 0.3864 0.075 Uiso 1 1 calc R . . . .
C94 C 0.3701(5) 0.9774(3) 0.4395(3) 0.0739(19) Uani 1 1 d . . . . .
H94 H 0.3615 1.0115 0.4704 0.089 Uiso 1 1 calc R . . . .
C95 C 0.4326(5) 0.9270(4) 0.4448(2) 0.0713(18) Uani 1 1 d . . . . .
H95 H 0.4668 0.9257 0.4795 0.086 Uiso 1 1 calc R . . . .
C96 C 0.4462(4) 0.8775(3) 0.3991(2) 0.0541(12) Uani 1 1 d . . . . .
H96 H 0.4895 0.8425 0.4031 0.065 Uiso 1 1 calc R . . . .
C97 C 0.7757(4) 0.7217(3) 0.2750(3) 0.0565(12) Uani 1 1 d . . . . .
H97A H 0.8036 0.7209 0.3138 0.068 Uiso 1 1 calc R . . . .
H97B H 0.8217 0.7032 0.2469 0.068 Uiso 1 1 calc R . . . .
C98 C 0.7600(3) 0.7962(3) 0.2645(2) 0.0480(10) Uani 1 1 d . . . . .
H98A H 0.8063 0.8109 0.2365 0.058 Uiso 1 1 calc R . . . .
H98B H 0.7706 0.8255 0.3009 0.058 Uiso 1 1 calc R . . . .
C99 C 0.6967(6) 0.6017(3) 0.32313(19) 0.050(3) Uani 0.774(19) 1 d . U P B 1
C100 C 0.6745(4) 0.6165(2) 0.38055(19) 0.0755(18) Uani 1 1 d G U . . .
H100 H 0.6417 0.6568 0.3922 0.091 Uiso 0.774(19) 1 calc R . P B 1
H10A H 0.6298 0.6503 0.3903 0.091 Uiso 0.226(19) 1 calc R . P B 2
C101 C 0.7002(5) 0.5722(3) 0.42095(18) 0.095(2) Uani 1 1 d G U . . .
H101 H 0.6850 0.5823 0.4602 0.114 Uiso 0.774(19) 1 calc R . P B 1
H10B H 0.6607 0.5673 0.4529 0.114 Uiso 0.226(19) 1 calc R . P B 2
C102 C 0.7482(7) 0.5132(4) 0.4039(3) 0.110(5) Uani 0.774(19) 1 d G U P B 1
H102 H 0.7657 0.4829 0.4315 0.132 Uiso 0.774(19) 1 calc R . P B 1
C103 C 0.7704(9) 0.4984(5) 0.3465(4) 0.117(6) Uani 0.774(19) 1 d G U P B 1
H103 H 0.8031 0.4581 0.3349 0.140 Uiso 0.774(19) 1 calc R . P B 1
C104 C 0.7446(9) 0.5427(5) 0.3061(3) 0.088(4) Uani 0.774(19) 1 d G U P B 1
H104 H 0.7598 0.5326 0.2669 0.105 Uiso 0.774(19) 1 calc R . P B 1
C105 C 0.6897(6) 0.6112(4) 0.2008(3) 0.051(3) Uani 0.676(18) 1 d . U P B 1
C110 C 0.7663(7) 0.6199(4) 0.1659(3) 0.067(3) Uani 0.676(18) 1 d G U P B 1
H110 H 0.8111 0.6560 0.1757 0.080 Uiso 0.676(18) 1 calc R . P B 1
C109 C 0.7774(8) 0.5757(5) 0.1166(3) 0.088(4) Uani 0.676(18) 1 d G U P B 1
H109 H 0.8297 0.5816 0.0928 0.106 Uiso 0.676(18) 1 calc R . P B 1
C108 C 0.7118(8) 0.5228(5) 0.1022(3) 0.096(4) Uani 0.676(18) 1 d G U P B 1
H108 H 0.7194 0.4926 0.0685 0.116 Uiso 0.676(18) 1 calc R . P B 1
C107 C 0.6352(6) 0.5142(6) 0.1371(5) 0.104(5) Uani 0.676(18) 1 d G U P B 1
H107 H 0.5904 0.4780 0.1273 0.124 Uiso 0.676(18) 1 calc R . P B 1
C106 C 0.6242(5) 0.5583(5) 0.1864(5) 0.084(4) Uani 0.676(18) 1 d G U P B 1
H106 H 0.5718 0.5524 0.2103 0.100 Uiso 0.676(18) 1 calc R . P B 1
C111 C 0.6516(3) 0.8014(2) 0.15850(19) 0.0453(10) Uani 1 1 d . . . . .
C112 C 0.7320(4) 0.7802(3) 0.1312(2) 0.0612(14) Uani 1 1 d . . . . .
H112 H 0.7857 0.7712 0.1528 0.073 Uiso 1 1 calc R . . . .
C113 C 0.7325(6) 0.7725(4) 0.0712(3) 0.081(2) Uani 1 1 d . . . . .
H113 H 0.7865 0.7562 0.0520 0.097 Uiso 1 1 calc R . . . .
C114 C 0.6576(6) 0.7876(4) 0.0399(3) 0.082(2) Uani 1 1 d . . . . .
H114 H 0.6602 0.7833 -0.0009 0.098 Uiso 1 1 calc R . . . .
C115 C 0.5784(6) 0.8091(4) 0.0669(3) 0.0761(18) Uani 1 1 d . . . . .
H115 H 0.5259 0.8195 0.0449 0.091 Uiso 1 1 calc R . . . .
C116 C 0.5745(4) 0.8155(3) 0.1261(2) 0.0578(13) Uani 1 1 d . . . . .
H116 H 0.5189 0.8296 0.1447 0.069 Uiso 1 1 calc R . . . .
C117 C 0.6305(3) 0.9043(2) 0.2535(2) 0.0455(10) Uani 1 1 d . . . . .
C118 C 0.6403(4) 0.9507(3) 0.2110(3) 0.0558(12) Uani 1 1 d . . . . .
H118 H 0.6584 0.9349 0.1732 0.067 Uiso 1 1 calc R . . . .
C119 C 0.6234(4) 1.0195(3) 0.2250(3) 0.0635(14) Uani 1 1 d . . . . .
H119 H 0.6286 1.0509 0.1962 0.076 Uiso 1 1 calc R . . . .
C120 C 0.5994(4) 1.0432(3) 0.2793(3) 0.0691(17) Uani 1 1 d . . . . .
H120 H 0.5870 1.0905 0.2879 0.083 Uiso 1 1 calc R . . . .
C121 C 0.5931(4) 0.9986(3) 0.3213(3) 0.0616(14) Uani 1 1 d . . . . .
H121 H 0.5781 1.0155 0.3593 0.074 Uiso 1 1 calc R . . . .
C122 C 0.6086(3) 0.9288(2) 0.3090(2) 0.0483(11) Uani 1 1 d . . . . .
H122 H 0.6042 0.8981 0.3384 0.058 Uiso 1 1 calc R . . . .
C123 C 0.3141(7) 0.6804(5) 0.2928(4) 0.051(2) Uani 0.517(5) 1 d . . P A 2
H12A H 0.3107 0.6671 0.2510 0.061 Uiso 0.517(5) 1 calc R . P A 2
H12B H 0.2630 0.6557 0.3115 0.061 Uiso 0.517(5) 1 calc R . P A 2
C124 C 0.4099(8) 0.6510(4) 0.3952(3) 0.061(3) Uani 0.517(5) 1 d . U P A 2
C125 C 0.4599(8) 0.6929(5) 0.4365(4) 0.074(4) Uani 0.517(5) 1 d G U P A 2
H125 H 0.5071 0.7242 0.4252 0.089 Uiso 0.517(5) 1 calc R . P A 2
C126 C 0.4410(9) 0.6891(6) 0.4944(3) 0.101(5) Uani 0.517(5) 1 d G U P A 2
H126 H 0.4752 0.7178 0.5226 0.121 Uiso 0.517(5) 1 calc R . P A 2
C127 C 0.3721(10) 0.6434(7) 0.5109(3) 0.134(7) Uani 0.517(5) 1 d G U P A 2
H127 H 0.3591 0.6408 0.5505 0.161 Uiso 0.517(5) 1 calc R . P A 2
C128 C 0.3220(10) 0.6015(6) 0.4696(4) 0.154(8) Uani 0.517(5) 1 d G U P A 2
H128 H 0.2749 0.5702 0.4810 0.184 Uiso 0.517(5) 1 calc R . P A 2
C129 C 0.3409(9) 0.6053(5) 0.4118(3) 0.121(7) Uani 0.517(5) 1 d G U P A 2
H129 H 0.3067 0.5766 0.3835 0.146 Uiso 0.517(5) 1 calc R . P A 2
C130 C 0.4263(6) 0.5615(3) 0.2928(3) 0.046(2) Uani 0.517(5) 1 d . U P A 2
C135 C 0.3809(5) 0.5362(3) 0.2422(3) 0.053(2) Uani 0.517(5) 1 d G U P A 2
H135 H 0.3457 0.5661 0.2214 0.064 Uiso 0.517(5) 1 calc R . P A 2
C134 C 0.3873(6) 0.4671(4) 0.2223(3) 0.070(4) Uani 0.517(5) 1 d G . P A 2
H134 H 0.3563 0.4498 0.1877 0.084 Uiso 0.517(5) 1 calc R . P A 2
C133 C 0.4389(7) 0.4234(3) 0.2528(5) 0.094(5) Uani 0.517(5) 1 d G . P A 2
H133 H 0.4433 0.3762 0.2392 0.112 Uiso 0.517(5) 1 calc R . P A 2
C132 C 0.4842(7) 0.4487(3) 0.3033(4) 0.099(5) Uani 0.517(5) 1 d G . P A 2
H132 H 0.5195 0.4188 0.3242 0.119 Uiso 0.517(5) 1 calc R . P A 2
C131 C 0.4779(6) 0.5177(4) 0.3233(3) 0.075(4) Uani 0.517(5) 1 d G . P A 2
H131 H 0.5089 0.5350 0.3578 0.090 Uiso 0.517(5) 1 calc R . P A 2
C136 C 0.671(2) 0.5935(14) 0.2114(11) 0.058(5) Uani 0.324(18) 1 d . U P B 2
C137 C 0.6371(17) 0.5229(13) 0.2187(12) 0.077(7) Uani 0.324(18) 1 d . U P B 2
H137 H 0.6199 0.5098 0.2555 0.092 Uiso 0.324(18) 1 calc R . P B 2
C138 C 0.6310(19) 0.4754(17) 0.1706(14) 0.096(8) Uani 0.324(18) 1 d . U P B 2
H138 H 0.6039 0.4304 0.1724 0.115 Uiso 0.324(18) 1 calc R . P B 2
C139 C 0.668(3) 0.4980(17) 0.1182(13) 0.096(8) Uani 0.324(18) 1 d . U P B 2
H139 H 0.6671 0.4654 0.0855 0.116 Uiso 0.324(18) 1 calc R . P B 2
C140 C 0.703(3) 0.5602(14) 0.1116(10) 0.099(9) Uani 0.324(18) 1 d . U P B 2
H140 H 0.7259 0.5720 0.0755 0.119 Uiso 0.324(18) 1 calc R . P B 2
C141 C 0.707(3) 0.6079(12) 0.1596(10) 0.082(7) Uani 0.324(18) 1 d . U P B 2
H141 H 0.7347 0.6522 0.1563 0.099 Uiso 0.324(18) 1 calc R . P B 2
C142 C 0.711(3) 0.6121(15) 0.3300(13) 0.036(4) Uani 0.226(19) 1 d . U P B 2
C143 C 0.782(2) 0.5721(12) 0.3231(11) 0.052(5) Uani 0.226(19) 1 d . U P B 2
H143 H 0.8139 0.5691 0.2876 0.062 Uiso 0.226(19) 1 calc R . P B 2
C144 C 0.812(2) 0.5324(15) 0.3689(12) 0.075(7) Uani 0.226(19) 1 d . U P B 2
H144 H 0.8619 0.5017 0.3633 0.089 Uiso 0.226(19) 1 calc R . P B 2
C145 C 0.770(3) 0.540(2) 0.4175(16) 0.091(8) Uani 0.226(19) 1 d . U P B 2
H145 H 0.7940 0.5199 0.4500 0.109 Uiso 0.226(19) 1 calc R . P B 2

loop_
_atom_site_aniso_label
_atom_site_aniso_U_11
_atom_site_aniso_U_22
_atom_site_aniso_U_33
_atom_site_aniso_U_23
_atom_site_aniso_U_13
_atom_site_aniso_U_12
Ru1 0.03739(18) 0.03133(16) 0.02987(15) -0.00089(11) -0.00622(11) -0.00237(12)
Ru2 0.03631(18) 0.03078(15) 0.02555(14) -0.00283(10) -0.00475(11) 0.00084(12)
P1 0.0470(6) 0.0439(6) 0.0352(5) 0.0062(4) -0.0077(4) -0.0033(5)
P2 0.0452(7) 0.0394(6) 0.0522(6) -0.0038(5) -0.0024(5) -0.0118(5)
P3 0.0391(6) 0.0341(5) 0.0334(5) 0.0000(4) -0.0030(4) 0.0002(4)
P4 0.0525(7) 0.0356(5) 0.0415(5) 0.0003(4) -0.0026(5) 0.0054(5)
P5 0.0329(5) 0.0381(5) 0.0369(5) 0.0008(4) -0.0052(4) -0.0027(4)
P6 0.0450(6) 0.0423(6) 0.0294(5) -0.0051(4) -0.0071(4) 0.0011(4)
P7 0.0553(7) 0.0355(6) 0.0530(6) 0.0075(5) 0.0037(5) -0.0037(5)
P8 0.0361(5) 0.0341(5) 0.0342(5) -0.0021(4) -0.0048(4) 0.0027(4)
P9 0.0420(6) 0.0388(5) 0.0374(5) -0.0048(4) -0.0060(4) 0.0076(4)
P10 0.0371(6) 0.0352(5) 0.0388(5) 0.0009(4) 0.0001(4) -0.0009(4)
Si1 0.0652(10) 0.1030(13) 0.0429(7) 0.0250(8) -0.0126(6) 0.0046(9)
Si2 0.0729(10) 0.0763(10) 0.0351(6) -0.0151(6) -0.0142(6) -0.0003(8)
C1 0.047(3) 0.080(4) 0.049(3) 0.013(2) -0.008(2) -0.001(3)
C2 0.042(2) 0.044(2) 0.0293(19) -0.0064(16) -0.0129(16) -0.0045(18)
C3 0.049(3) 0.052(3) 0.040(2) -0.0011(19) -0.009(2) -0.011(2)
C4 0.049(3) 0.050(3) 0.036(2) -0.0016(18) -0.0118(18) -0.009(2)
C5 0.057(3) 0.052(3) 0.033(2) -0.0080(18) -0.0077(19) 0.001(2)
C6 0.043(3) 0.057(3) 0.041(2) -0.006(2) -0.0130(19) 0.008(2)
C7 0.046(3) 0.043(2) 0.035(2) -0.0057(17) -0.0142(17) -0.0009(18)
C8 0.052(3) 0.089(4) 0.034(2) -0.005(2) -0.003(2) 0.010(3)
C9 0.038(3) 0.096(4) 0.039(2) -0.004(2) -0.0090(19) 0.004(3)
C10 0.048(3) 0.045(2) 0.037(2) -0.0044(17) -0.0065(18) 0.0055(19)
C11 0.039(2) 0.036(2) 0.0276(18) 0.0009(15) -0.0067(15) 0.0054(16)
C12 0.066(3) 0.060(3) 0.036(2) -0.006(2) -0.012(2) 0.000(2)
C13 0.160(9) 0.137(9) 0.096(6) 0.036(6) -0.081(6) -0.049(7)
C14 0.109(7) 0.260(15) 0.082(5) 0.067(7) 0.035(5) 0.079(9)
C15 0.132(8) 0.106(6) 0.092(5) 0.040(5) -0.042(5) 0.012(6)
C16 0.102(6) 0.111(6) 0.051(3) -0.018(4) 0.000(3) 0.011(5)
C17 0.100(6) 0.145(8) 0.061(4) -0.008(4) -0.035(4) 0.042(5)
C18 0.116(7) 0.115(7) 0.075(5) -0.026(4) -0.010(4) -0.039(5)
C19 0.032(3) 0.053(3) 0.150(7) -0.009(4) 0.003(3) -0.003(2)
C20 0.033(2) 0.056(3) 0.056(3) -0.001(2) -0.0018(19) -0.003(2)
C21 0.066(3) 0.052(3) 0.047(3) -0.010(2) 0.007(2) -0.022(2)
C22 0.087(5) 0.079(4) 0.068(4) -0.011(3) 0.025(3) -0.026(4)
C23 0.124(8) 0.126(8) 0.061(4) -0.018(4) 0.038(5) -0.058(6)
C24 0.168(10) 0.119(8) 0.050(4) 0.005(4) -0.005(5) -0.079(7)
C25 0.100(6) 0.103(6) 0.075(4) 0.034(4) -0.020(4) -0.050(5)
C26 0.074(4) 0.074(4) 0.062(3) 0.014(3) -0.007(3) -0.028(3)
C27 0.065(3) 0.048(3) 0.056(3) 0.000(2) -0.009(2) -0.022(2)
C28 0.083(4) 0.047(3) 0.055(3) 0.001(2) -0.004(3) -0.020(3)
C29 0.116(6) 0.051(3) 0.072(4) -0.010(3) -0.004(4) -0.029(3)
C30 0.154(8) 0.075(5) 0.068(4) -0.006(3) -0.024(4) -0.050(5)
C31 0.126(7) 0.086(5) 0.073(4) 0.008(4) -0.034(4) -0.043(5)
C32 0.072(4) 0.063(4) 0.086(4) 0.015(3) -0.023(3) -0.026(3)
C33 0.064(3) 0.042(2) 0.036(2) 0.0034(17) 0.003(2) 0.008(2)
C34 0.075(4) 0.076(4) 0.038(2) -0.009(2) -0.005(2) 0.001(3)
C35 0.122(6) 0.098(5) 0.041(3) -0.006(3) -0.009(3) 0.010(5)
C36 0.161(9) 0.123(7) 0.034(3) 0.001(4) 0.008(4) 0.032(6)
C37 0.116(7) 0.105(6) 0.066(4) 0.026(4) 0.043(4) 0.022(5)
C38 0.077(4) 0.067(4) 0.060(3) 0.020(3) 0.019(3) 0.008(3)
C39 0.038(2) 0.039(2) 0.049(2) 0.0039(18) -0.0064(18) 0.0004(17)
C40 0.046(3) 0.043(2) 0.046(2) 0.0067(18) -0.0029(19) 0.0075(19)
C41 0.061(3) 0.058(3) 0.061(3) 0.021(2) 0.009(2) 0.009(2)
C42 0.055(3) 0.043(3) 0.093(4) 0.024(3) 0.000(3) 0.001(2)
C43 0.052(3) 0.037(2) 0.090(4) 0.002(2) 0.000(3) 0.007(2)
C44 0.049(3) 0.042(2) 0.055(3) 0.002(2) -0.002(2) 0.005(2)
C45 0.045(3) 0.057(3) 0.066(3) 0.000(2) 0.008(2) 0.012(2)
C46 0.030(2) 0.053(3) 0.077(3) -0.002(2) -0.005(2) 0.005(2)
C47 0.069(3) 0.042(2) 0.044(2) 0.0023(19) 0.000(2) 0.009(2)
C48 0.078(4) 0.063(3) 0.063(3) -0.019(3) -0.006(3) 0.006(3)
C49 0.102(6) 0.076(4) 0.069(4) -0.016(3) -0.014(4) -0.001(4)
C50 0.137(7) 0.066(4) 0.053(3) -0.017(3) -0.007(4) 0.024(4)
C51 0.154(9) 0.137(8) 0.085(6) -0.049(6) -0.017(6) 0.078(7)
C52 0.117(7) 0.135(8) 0.076(5) -0.029(5) -0.017(4) 0.071(6)
C53 0.078(4) 0.059(3) 0.049(3) 0.006(2) -0.004(3) 0.025(3)
C54 0.090(5) 0.056(3) 0.082(4) 0.023(3) 0.009(3) 0.008(3)
C55 0.131(7) 0.067(4) 0.099(6) 0.034(4) 0.027(5) 0.024(5)
C56 0.189(11) 0.091(6) 0.073(5) 0.024(4) 0.008(6) 0.062(7)
C57 0.181(10) 0.099(6) 0.075(5) -0.006(4) -0.051(5) 0.070(7)
C58 0.117(6) 0.067(4) 0.077(4) 0.005(3) -0.032(4) 0.035(4)
C59 0.041(2) 0.052(3) 0.039(2) 0.0039(19) -0.0006(17) 0.0018(19)
C60 0.055(3) 0.055(3) 0.054(3) 0.010(2) -0.005(2) -0.007(2)
C61 0.077(4) 0.077(4) 0.061(3) 0.020(3) 0.006(3) -0.014(3)
C62 0.070(4) 0.117(6) 0.057(3) 0.037(4) 0.010(3) -0.004(4)
C63 0.066(4) 0.111(5) 0.042(3) 0.012(3) 0.000(2) -0.006(4)
C64 0.046(3) 0.074(3) 0.043(2) 0.001(2) 0.001(2) -0.006(2)
C65 0.050(3) 0.042(2) 0.036(2) 0.0013(17) -0.0057(18) -0.0116(19)
C66 0.056(3) 0.053(3) 0.047(2) 0.006(2) -0.013(2) -0.013(2)
C67 0.079(4) 0.078(4) 0.039(2) 0.004(2) -0.016(2) -0.030(3)
C68 0.080(4) 0.069(4) 0.044(3) -0.014(2) 0.000(2) -0.032(3)
C69 0.059(3) 0.047(3) 0.063(3) -0.012(2) 0.006(2) -0.016(2)
C70 0.046(3) 0.048(3) 0.044(2) 0.0007(19) -0.0042(19) -0.007(2)
C71 0.055(6) 0.053(6) 0.042(5) -0.001(4) 0.008(4) -0.015(5)
C72 0.044(3) 0.049(3) 0.065(3) 0.004(2) -0.006(2) -0.003(2)
C73 0.102(9) 0.044(6) 0.039(5) 0.003(5) -0.012(6) -0.019(6)
C74 0.112(9) 0.057(7) 0.059(8) -0.020(6) 0.028(7) -0.020(6)
C75 0.141(13) 0.060(8) 0.058(8) -0.017(6) 0.007(9) -0.028(8)
C76 0.150(14) 0.060(7) 0.060(8) -0.002(6) 0.003(8) -0.053(7)
C77 0.124(11) 0.068(7) 0.064(7) 0.010(6) -0.022(7) -0.051(6)
C78 0.108(8) 0.056(6) 0.047(5) 0.017(4) -0.016(6) -0.034(6)
C79 0.086(9) 0.048(6) 0.044(6) 0.008(5) -0.014(6) -0.003(6)
C84 0.105(11) 0.059(6) 0.058(7) 0.020(6) -0.005(6) -0.013(7)
C83 0.163(18) 0.077(10) 0.087(10) 0.044(9) -0.047(11) -0.044(11)
C82 0.118(13) 0.106(12) 0.058(7) 0.038(8) -0.023(8) -0.022(10)
C81 0.146(17) 0.102(13) 0.042(7) 0.010(7) -0.009(8) 0.008(11)
C80 0.141(18) 0.066(9) 0.054(9) 0.011(7) -0.009(9) -0.044(10)
C85 0.052(3) 0.045(2) 0.037(2) 0.0012(18) -0.0096(18) 0.017(2)
C86 0.064(3) 0.055(3) 0.050(3) -0.009(2) -0.019(2) 0.022(2)
C87 0.085(4) 0.092(5) 0.048(3) -0.015(3) -0.025(3) 0.038(4)
C88 0.084(5) 0.103(5) 0.048(3) 0.021(3) -0.005(3) 0.041(4)
C89 0.058(3) 0.075(4) 0.068(3) 0.032(3) 0.013(3) 0.021(3)
C90 0.040(3) 0.054(3) 0.052(3) 0.010(2) 0.0038(19) 0.007(2)
C91 0.038(2) 0.043(2) 0.035(2) -0.0063(16) -0.0006(16) 0.0042(17)
C92 0.052(3) 0.048(3) 0.050(3) -0.010(2) -0.011(2) 0.011(2)
C93 0.062(3) 0.056(3) 0.066(3) -0.016(3) -0.008(3) 0.024(3)
C94 0.084(4) 0.072(4) 0.060(3) -0.033(3) -0.013(3) 0.029(3)
C95 0.075(4) 0.094(5) 0.042(3) -0.020(3) -0.014(2) 0.033(3)
C96 0.060(3) 0.056(3) 0.046(2) -0.008(2) -0.006(2) 0.022(2)
C97 0.043(3) 0.054(3) 0.073(3) 0.007(2) -0.001(2) 0.006(2)
C98 0.034(2) 0.053(3) 0.055(3) -0.004(2) -0.0008(19) 0.0002(19)
C99 0.051(6) 0.045(6) 0.053(4) 0.001(4) -0.012(4) -0.001(4)
C100 0.123(6) 0.053(3) 0.051(3) 0.001(2) -0.020(3) 0.019(3)
C101 0.154(8) 0.068(4) 0.066(4) 0.021(3) -0.012(4) 0.016(4)
C102 0.142(11) 0.096(9) 0.101(7) 0.051(7) -0.005(8) 0.034(8)
C103 0.153(12) 0.096(9) 0.111(8) 0.038(7) 0.025(9) 0.069(9)
C104 0.104(9) 0.074(7) 0.091(6) 0.025(5) 0.028(6) 0.038(7)
C105 0.069(6) 0.044(5) 0.039(5) -0.013(4) -0.013(4) 0.021(4)
C110 0.082(7) 0.069(6) 0.051(4) 0.002(4) 0.011(5) 0.022(5)
C109 0.122(10) 0.095(8) 0.049(5) -0.002(4) 0.011(6) 0.042(6)
C108 0.109(9) 0.109(10) 0.066(6) -0.043(7) -0.027(5) 0.058(7)
C107 0.079(7) 0.103(11) 0.116(11) -0.070(9) -0.037(6) 0.028(6)
C106 0.069(6) 0.070(7) 0.104(9) -0.045(7) -0.012(5) 0.013(4)
C111 0.053(3) 0.044(2) 0.039(2) -0.0008(18) 0.0075(19) -0.004(2)
C112 0.070(4) 0.050(3) 0.063(3) 0.002(2) 0.021(3) -0.009(3)
C113 0.089(5) 0.080(4) 0.070(4) -0.009(3) 0.043(4) -0.019(4)
C114 0.124(6) 0.078(4) 0.042(3) 0.000(3) 0.020(4) -0.020(4)
C115 0.103(5) 0.078(4) 0.047(3) 0.011(3) -0.005(3) -0.010(4)
C116 0.066(3) 0.066(3) 0.043(2) 0.010(2) -0.002(2) 0.002(3)
C117 0.040(2) 0.040(2) 0.055(3) -0.0017(19) -0.0045(19) -0.0017(18)
C118 0.050(3) 0.048(3) 0.070(3) 0.011(2) 0.004(2) -0.006(2)
C119 0.054(3) 0.043(3) 0.095(4) 0.017(3) 0.006(3) 0.001(2)
C120 0.053(3) 0.038(3) 0.115(5) 0.000(3) -0.004(3) 0.003(2)
C121 0.056(3) 0.046(3) 0.079(4) -0.014(3) 0.000(3) -0.004(2)
C122 0.040(3) 0.041(2) 0.063(3) 0.001(2) -0.005(2) -0.0067(19)
C123 0.055(6) 0.048(5) 0.049(5) 0.004(4) 0.010(4) -0.005(4)
C124 0.105(10) 0.039(5) 0.038(4) -0.001(4) 0.007(5) -0.012(5)
C125 0.099(11) 0.080(9) 0.040(6) -0.008(6) 0.011(6) -0.017(7)
C126 0.149(15) 0.104(12) 0.046(6) -0.006(7) -0.001(8) -0.038(10)
C127 0.237(19) 0.125(13) 0.036(5) 0.006(7) 0.025(8) -0.072(12)
C128 0.25(2) 0.132(14) 0.064(7) -0.004(8) 0.041(10) -0.114(13)
C129 0.201(17) 0.100(10) 0.055(6) -0.009(7) 0.028(8) -0.087(11)
C130 0.060(6) 0.036(5) 0.043(5) 0.007(5) 0.002(4) -0.011(5)
C135 0.076(7) 0.039(5) 0.043(5) -0.003(4) 0.003(4) -0.004(4)
C134 0.081(10) 0.055(8) 0.067(9) -0.025(6) -0.002(7) -0.026(7)
C133 0.092(10) 0.040(6) 0.145(15) -0.020(8) -0.006(9) 0.000(6)
C132 0.120(13) 0.037(6) 0.139(14) 0.003(7) -0.026(10) 0.005(7)
C131 0.093(9) 0.036(5) 0.093(9) -0.003(5) -0.020(7) 0.006(5)
C136 0.072(13) 0.052(9) 0.050(8) -0.012(9) -0.010(8) 0.029(9)
C137 0.078(13) 0.059(10) 0.087(12) -0.035(9) 0.013(10) -0.005(9)
C138 0.093(15) 0.082(13) 0.103(14) -0.049(11) -0.004(12) 0.002(12)
C139 0.11(2) 0.095(13) 0.075(10) -0.054(11) -0.016(12) 0.033(14)
C140 0.16(3) 0.081(12) 0.055(9) -0.015(8) 0.002(12) 0.065(14)
C141 0.14(2) 0.055(9) 0.052(9) 0.002(7) -0.003(11) 0.034(11)
C142 0.045(11) 0.006(7) 0.055(7) 0.001(7) -0.030(7) -0.004(7)
C143 0.075(13) 0.025(10) 0.057(10) 0.008(8) -0.025(8) 0.006(8)
C144 0.113(16) 0.048(13) 0.062(11) -0.008(10) -0.057(9) 0.036(12)
C145 0.142(19) 0.070(18) 0.064(11) 0.023(13) -0.041(12) 0.009(14)

loop_
_atom_type_symbol
_atom_type_description
_atom_type_scat_dispersion_real
_atom_type_scat_dispersion_imag
_atom_type_scat_source
C C 0.0181 0.0091 'International Tables Vol C Tables 4.2.6.8 and 6.1.1.4'
H H 0.0000 0.0000 'International Tables Vol C Tables 4.2.6.8 and 6.1.1.4'
P P 0.2955 0.4335 'International Tables Vol C Tables 4.2.6.8 and 6.1.1.4'
Ru Ru 0.0552 3.2960 'International Tables Vol C Tables 4.2.6.8 and 6.1.1.4'
Si Si 0.2541 0.3302 'International Tables Vol C Tables 4.2.6.8 and 6.1.1.4'

loop_
_geom_angle_atom_site_label_1
_geom_angle_atom_site_label_2
_geom_angle_atom_site_label_3
_geom_angle
P1 Ru1 P2 92.47(4)
P1 Ru1 P3 93.60(4)
P1 Ru1 P4 91.73(4)
P1 Ru1 P5 87.72(4)
P2 Ru1 P4 100.75(4)
P2 Ru1 P5 176.68(4)
P3 Ru1 P2 81.22(4)
P3 Ru1 P4 174.23(4)
P3 Ru1 P5 95.46(4)
P5 Ru1 P4 82.56(4)
C2 Ru1 P1 175.23(13)
C2 Ru1 P2 82.87(13)
C2 Ru1 P3 84.73(13)
C2 Ru1 P4 90.12(13)
C2 Ru1 P5 96.87(13)
P6 Ru2 P7 87.83(4)
P6 Ru2 P8 90.27(4)
P6 Ru2 P9 92.04(4)
P6 Ru2 P10 93.06(4)
P7 Ru2 P8 81.87(4)
P9 Ru2 P7 100.22(4)
P9 Ru2 P8 176.94(4)
P10 Ru2 P7 178.41(4)
P10 Ru2 P8 96.80(4)
P10 Ru2 P9 81.07(4)
C11 Ru2 P6 173.38(12)
C11 Ru2 P7 95.22(12)
C11 Ru2 P8 95.97(11)
C11 Ru2 P9 81.64(11)
C11 Ru2 P10 84.04(12)
C1 P1 Ru1 179.3(2)
C19 P2 Ru1 108.9(2)
C21 P2 Ru1 118.67(18)
C21 P2 C19 103.1(3)
C27 P2 Ru1 120.34(19)
C27 P2 C19 101.8(3)
C27 P2 C21 101.6(2)
C20 P3 Ru1 106.68(17)
C33 P3 Ru1 116.80(16)
C33 P3 C20 104.9(2)
C33 P3 C39 104.0(2)
C39 P3 Ru1 119.89(15)
C39 P3 C20 102.9(2)
C45 P4 Ru1 107.44(17)
C45 P4 C47 100.3(3)
C47 P4 Ru1 124.84(18)
C53 P4 Ru1 117.93(18)
C53 P4 C45 103.4(3)
C53 P4 C47 99.9(2)
C46 P5 Ru1 105.96(18)
C46 P5 C59 100.2(2)
C59 P5 Ru1 123.48(16)
C65 P5 Ru1 117.25(15)
C65 P5 C46 102.8(2)
C65 P5 C59 104.0(2)
C12 P6 Ru2 177.3(2)
C71 P7 Ru2 106.8(3)
C71 P7 C79 95.7(5)
C73 P7 Ru2 119.6(3)
C73 P7 C71 108.7(5)
C73 P7 C79 103.5(4)
C79 P7 Ru2 119.6(3)
C123 P7 Ru2 102.7(3)
C123 P7 C130 97.5(4)
C124 P7 Ru2 128.1(3)
C124 P7 C123 104.0(5)
C124 P7 C130 102.4(4)
C130 P7 Ru2 117.1(3)
C72 P8 Ru2 107.12(17)
C85 P8 Ru2 116.09(15)
C85 P8 C72 103.4(2)
C85 P8 C91 103.3(2)
C91 P8 Ru2 124.83(14)
C91 P8 C72 99.0(2)
C97 P9 Ru2 107.13(17)
C97 P9 C142 93.6(13)
C99 P9 Ru2 121.7(2)
C99 P9 C97 102.5(4)
C99 P9 C105 102.9(3)
C105 P9 Ru2 118.3(3)
C105 P9 C97 101.6(3)
C136 P9 Ru2 117.5(8)
C136 P9 C97 115.5(10)
C136 P9 C142 98.9(13)
C142 P9 Ru2 122.2(10)
C98 P10 Ru2 107.40(17)
C111 P10 Ru2 116.55(16)
C111 P10 C98 105.6(2)
C117 P10 Ru2 119.39(16)
C117 P10 C98 103.2(2)
C117 P10 C111 103.2(2)
C1 Si1 C15 107.6(3)
C13 Si1 C1 109.1(3)
C13 Si1 C14 113.2(6)
C13 Si1 C15 110.2(5)
C14 Si1 C1 106.1(3)
C14 Si1 C15 110.4(5)
C12 Si2 C16 108.4(3)
C12 Si2 C17 108.4(3)
C12 Si2 C18 108.0(3)
C16 Si2 C17 110.6(4)
C16 Si2 C18 111.6(4)
C17 Si2 C18 109.7(5)
P1 C1 Si1 173.5(4)
C3 C2 Ru1 174.2(4)
C2 C3 C4 171.7(5)
C5 C4 C3 120.6(4)
C5 C4 C9 118.0(4)
C9 C4 C3 121.1(5)
C4 C5 H5 119.5
C4 C5 C6 121.0(4)
C6 C5 H5 119.5
C5 C6 H6 119.5
C5 C6 C7 120.9(4)
C7 C6 H6 119.5
C6 C7 C10 120.6(4)
C8 C7 C6 117.6(4)
C8 C7 C10 121.8(4)
C7 C8 H8 119.0
C7 C8 C9 122.1(5)
C9 C8 H8 119.0
C4 C9 H9 119.9
C8 C9 C4 120.3(5)
C8 C9 H9 119.9
C11 C10 C7 174.8(5)
C10 C11 Ru2 174.5(4)
P6 C12 Si2 175.5(4)
Si1 C13 H13A 109.5
Si1 C13 H13B 109.5
Si1 C13 H13C 109.5
H13A C13 H13B 109.5
H13A C13 H13C 109.5
H13B C13 H13C 109.5
Si1 C14 H14A 109.5
Si1 C14 H14B 109.5
Si1 C14 H14C 109.5
H14A C14 H14B 109.5
H14A C14 H14C 109.5
H14B C14 H14C 109.5
Si1 C15 H15A 109.5
Si1 C15 H15B 109.5
Si1 C15 H15C 109.5
H15A C15 H15B 109.5
H15A C15 H15C 109.5
H15B C15 H15C 109.5
Si2 C16 H16A 109.5
Si2 C16 H16B 109.5
Si2 C16 H16C 109.5
H16A C16 H16B 109.5
H16A C16 H16C 109.5
H16B C16 H16C 109.5
Si2 C17 H17A 109.5
Si2 C17 H17B 109.5
Si2 C17 H17C 109.5
H17A C17 H17B 109.5
H17A C17 H17C 109.5
H17B C17 H17C 109.5
Si2 C18 H18A 109.5
Si2 C18 H18B 109.5
Si2 C18 H18C 109.5
H18A C18 H18B 109.5
H18A C18 H18C 109.5
H18B C18 H18C 109.5
P2 C19 H19A 108.8
P2 C19 H19B 108.8
H19A C19 H19B 107.7
C20 C19 P2 113.7(4)
C20 C19 H19A 108.8
C20 C19 H19B 108.8
P3 C20 H20A 109.4
P3 C20 H20B 109.4
C19 C20 P3 111.4(4)
C19 C20 H20A 109.4
C19 C20 H20B 109.4
H20A C20 H20B 108.0
C22 C21 P2 123.3(6)
C26 C21 P2 118.9(4)
C26 C21 C22 117.7(6)
C21 C22 H22 120.0
C21 C22 C23 120.0(9)
C23 C22 H22 120.0
C22 C23 H23 119.6
C24 C23 C22 120.8(8)
C24 C23 H23 119.6
C23 C24 H24 120.1
C23 C24 C25 119.8(8)
C25 C24 H24 120.1
C24 C25 H25 120.2
C24 C25 C26 119.5(9)
C26 C25 H25 120.2
C21 C26 C25 122.2(7)
C21 C26 H26 118.9
C25 C26 H26 118.9
C28 C27 P2 121.0(4)
C28 C27 C32 119.9(5)
C32 C27 P2 119.2(5)
C27 C28 H28 120.3
C27 C28 C29 119.5(6)
C29 C28 H28 120.3
C28 C29 H29 119.7
C30 C29 C28 120.5(7)
C30 C29 H29 119.7
C29 C30 H30 120.0
C29 C30 C31 120.1(6)
C31 C30 H30 120.0
C30 C31 H31 120.0
C30 C31 C32 119.9(7)
C32 C31 H31 120.0
C27 C32 C31 120.0(7)
C27 C32 H32 120.0
C31 C32 H32 120.0
C34 C33 P3 119.0(4)
C34 C33 C38 119.0(5)
C38 C33 P3 122.0(4)
C33 C34 H34 119.7
C35 C34 C33 120.6(7)
C35 C34 H34 119.7
C34 C35 H35 119.7
C36 C35 C34 120.5(8)
C36 C35 H35 119.7
C35 C36 H36 119.9
C37 C36 C35 120.2(6)
C37 C36 H36 119.9
C36 C37 H37 119.2
C36 C37 C38 121.6(7)
C38 C37 H37 119.2
C33 C38 H38 121.0
C37 C38 C33 118.0(7)
C37 C38 H38 121.0
C40 C39 P3 118.3(3)
C40 C39 C44 119.9(4)
C44 C39 P3 121.7(4)
C39 C40 H40 120.2
C39 C40 C41 119.6(5)
C41 C40 H40 120.2
C40 C41 H41 120.1
C42 C41 C40 119.7(5)
C42 C41 H41 120.1
C41 C42 H42 119.9
C43 C42 C41 120.3(5)
C43 C42 H42 119.9
C42 C43 H43 119.3
C42 C43 C44 121.3(5)
C44 C43 H43 119.3
C39 C44 H44 120.4
C43 C44 C39 119.1(5)
C43 C44 H44 120.4
P4 C45 H45A 109.1
P4 C45 H45B 109.1
H45A C45 H45B 107.8
C46 C45 P4 112.7(3)
C46 C45 H45A 109.1
C46 C45 H45B 109.1
P5 C46 H46A 110.1
P5 C46 H46B 110.1
C45 C46 P5 107.8(3)
C45 C46 H46A 110.1
C45 C46 H46B 110.1
H46A C46 H46B 108.5
C48 C47 P4 123.2(4)
C48 C47 C52 118.5(6)
C52 C47 P4 118.3(5)
C47 C48 H48 119.4
C47 C48 C49 121.3(6)
C49 C48 H48 119.4
C48 C49 H49 120.0
C50 C49 C48 120.0(7)
C50 C49 H49 120.0
C49 C50 H50 120.4
C51 C50 C49 119.3(7)
C51 C50 H50 120.4
C50 C51 H51 118.7
C50 C51 C52 122.6(8)
C52 C51 H51 118.7
C47 C52 C51 118.3(8)
C47 C52 H52 120.8
C51 C52 H52 120.8
C54 C53 P4 118.9(5)
C58 C53 P4 122.4(5)
C58 C53 C54 118.7(6)
C53 C54 H54 119.2
C55 C54 C53 121.6(8)
C55 C54 H54 119.2
C54 C55 H55 121.1
C54 C55 C56 117.8(9)
C56 C55 H55 121.1
C55 C56 H56 119.0
C57 C56 C55 122.0(7)
C57 C56 H56 119.0
C56 C57 H57 119.9
C56 C57 C58 120.2(8)
C58 C57 H57 119.9
C53 C58 C57 119.4(8)
C53 C58 H58 120.3
C57 C58 H58 120.3
C60 C59 P5 120.8(4)
C64 C59 P5 120.2(4)
C64 C59 C60 118.9(5)
C59 C60 H60 120.1
C61 C60 C59 119.8(5)
C61 C60 H60 120.1
C60 C61 H61 119.5
C62 C61 C60 121.0(6)
C62 C61 H61 119.5
C61 C62 H62 119.9
C61 C62 C63 120.2(5)
C63 C62 H62 119.9
C62 C63 H63 120.2
C62 C63 C64 119.6(6)
C64 C63 H63 120.2
C59 C64 C63 120.5(6)
C59 C64 H64 119.7
C63 C64 H64 119.7
C66 C65 P5 120.2(4)
C66 C65 C70 118.9(4)
C70 C65 P5 120.9(3)
C65 C66 H66 120.4
C65 C66 C67 119.2(5)
C67 C66 H66 120.4
C66 C67 H67 119.4
C68 C67 C66 121.2(5)
C68 C67 H67 119.4
C67 C68 H68 120.0
C67 C68 C69 120.0(5)
C69 C68 H68 120.0
C68 C69 H69 120.2
C68 C69 C70 119.6(5)
C70 C69 H69 120.2
C65 C70 H70 119.5
C69 C70 C65 121.0(5)
C69 C70 H70 119.5
P7 C71 H71A 108.9
P7 C71 H71B 108.9
H71A C71 H71B 107.8
C72 C71 P7 113.2(6)
C72 C71 H71A 108.9
C72 C71 H71B 108.9
P8 C72 H72A 110.0
P8 C72 H72B 110.0
P8 C72 H72C 108.4
P8 C72 H72D 108.4
C71 C72 P8 108.5(5)
C71 C72 H72A 110.0
C71 C72 H72B 110.0
H72A C72 H72B 108.4
H72C C72 H72D 107.4
C123 C72 P8 115.6(5)
C123 C72 H72C 108.4
C123 C72 H72D 108.4
C74 C73 P7 120.3(5)
C74 C73 C78 120.0
C78 C73 P7 119.2(5)
C73 C74 H74 120.0
C75 C74 C73 120.0
C75 C74 H74 120.0
C74 C75 H75 120.0
C74 C75 C76 120.0
C76 C75 H75 120.0
C75 C76 H76 120.0
C75 C76 C77 120.0
C77 C76 H76 120.0
C76 C77 H77 120.0
C78 C77 C76 120.0
C78 C77 H77 120.0
C73 C78 H78 120.0
C77 C78 C73 120.0
C77 C78 H78 120.0
C84 C79 P7 120.6(5)
C84 C79 C80 120.0
C80 C79 P7 119.4(5)
C79 C84 H84 120.0
C83 C84 C79 120.0
C83 C84 H84 120.0
C84 C83 H83 120.0
C84 C83 C82 120.0
C82 C83 H83 120.0
C83 C82 H82 120.0
C81 C82 C83 120.0
C81 C82 H82 120.0
C82 C81 H81 120.0
C82 C81 C80 120.0
C80 C81 H81 120.0
C79 C80 H80 120.0
C81 C80 C79 120.0
C81 C80 H80 120.0
C86 C85 P8 120.8(4)
C86 C85 C90 118.7(5)
C90 C85 P8 120.3(4)
C85 C86 H86 119.6
C87 C86 C85 120.8(6)
C87 C86 H86 119.6
C86 C87 H87 119.6
C86 C87 C88 120.7(6)
C88 C87 H87 119.6
C87 C88 H88 120.3
C87 C88 C89 119.5(5)
C89 C88 H88 120.3
C88 C89 H89 120.2
C88 C89 C90 119.6(6)
C90 C89 H89 120.2
C85 C90 H90 119.6
C89 C90 C85 120.7(5)
C89 C90 H90 119.6
C92 C91 P8 120.7(3)
C96 C91 P8 121.0(3)
C96 C91 C92 118.1(4)
C91 C92 H92 119.5
C93 C92 C91 120.9(5)
C93 C92 H92 119.5
C92 C93 H93 120.1
C94 C93 C92 119.9(5)
C94 C93 H93 120.1
C93 C94 H94 119.9
C95 C94 C93 120.3(5)
C95 C94 H94 119.9
C94 C95 H95 120.1
C94 C95 C96 119.9(5)
C96 C95 H95 120.1
C91 C96 C95 120.9(5)
C91 C96 H96 119.5
C95 C96 H96 119.5
P9 C97 H97A 108.2
P9 C97 H97B 108.2
H97A C97 H97B 107.4
C98 C97 P9 116.2(4)
C98 C97 H97A 108.2
C98 C97 H97B 108.2
P10 C98 H98A 108.8
P10 C98 H98B 108.8
C97 C98 P10 113.7(4)
C97 C98 H98A 108.8
C97 C98 H98B 108.8
H98A C98 H98B 107.7
C100 C99 P9 120.6(3)
C100 C99 C104 120.0
C104 C99 P9 119.3(3)
C99 C100 H100 120.0
C101 C100 C99 120.0
C101 C100 H100 120.0
C101 C100 H10A 119.6
C142 C100 H10A 119.6
C142 C100 C101 120.8(12)
C100 C101 H101 120.0
C100 C101 H10B 118.4
C100 C101 C102 120.0
C102 C101 H101 120.0
C145 C101 C100 123(2)
C145 C101 H10B 118.4
C101 C102 H102 120.0
C103 C102 C101 120.0
C103 C102 H102 120.0
C102 C103 H103 120.0
C104 C103 C102 120.0
C104 C103 H103 120.0
C99 C104 H104 120.0
C103 C104 C99 120.0
C103 C104 H104 120.0
C110 C105 P9 124.4(4)
C110 C105 C106 120.0
C106 C105 P9 115.5(4)
C105 C110 H110 120.0
C105 C110 C109 120.0
C109 C110 H110 120.0
C110 C109 H109 120.0
C110 C109 C108 120.0
C108 C109 H109 120.0
C109 C108 H108 120.0
C109 C108 C107 120.0
C107 C108 H108 120.0
C108 C107 H107 120.0
C106 C107 C108 120.0
C106 C107 H107 120.0
C105 C106 H106 120.0
C107 C106 C105 120.0
C107 C106 H106 120.0
C112 C111 P10 121.9(4)
C112 C111 C116 119.8(5)
C116 C111 P10 118.4(4)
C111 C112 H112 120.8
C111 C112 C113 118.4(7)
C113 C112 H112 120.8
C112 C113 H113 119.3
C114 C113 C112 121.5(6)
C114 C113 H113 119.3
C113 C114 H114 120.0
C113 C114 C115 120.0(6)
C115 C114 H114 120.0
C114 C115 H115 119.9
C114 C115 C116 120.2(7)
C116 C115 H115 119.9
C111 C116 H116 119.9
C115 C116 C111 120.1(6)
C115 C116 H116 119.9
C118 C117 P10 121.8(4)
C122 C117 P10 118.6(4)
C122 C117 C118 119.6(5)
C117 C118 H118 120.5
C119 C118 C117 119.0(5)
C119 C118 H118 120.5
C118 C119 H119 119.4
C120 C119 C118 121.2(6)
C120 C119 H119 119.4
C119 C120 H120 120.1
C119 C120 C121 119.9(5)
C121 C120 H120 120.1
C120 C121 H121 119.6
C120 C121 C122 120.8(6)
C122 C121 H121 119.6
C117 C122 C121 119.4(5)
C117 C122 H122 120.3
C121 C122 H122 120.3
P7 C123 H12A 110.0
P7 C123 H12B 110.0
C72 C123 P7 108.6(6)
C72 C123 H12A 110.0
C72 C123 H12B 110.0
H12A C123 H12B 108.3
C125 C124 P7 120.8(5)
C125 C124 C129 120.0
C129 C124 P7 119.2(5)
C124 C125 H125 120.0
C124 C125 C126 120.0
C126 C125 H125 120.0
C125 C126 H126 120.0
C127 C126 C125 120.0
C127 C126 H126 120.0
C126 C127 H127 120.0
C128 C127 C126 120.0
C128 C127 H127 120.0
C127 C128 H128 120.0
C127 C128 C129 120.0
C129 C128 H128 120.0
C124 C129 H129 120.0
C128 C129 C124 120.0
C128 C129 H129 120.0
C135 C130 P7 124.4(4)
C135 C130 C131 120.0
C131 C130 P7 115.5(4)
C130 C135 H135 120.0
C134 C135 C130 120.0
C134 C135 H135 120.0
C135 C134 H134 120.0
C135 C134 C133 120.0
C133 C134 H134 120.0
C134 C133 H133 120.0
C134 C133 C132 120.0
C132 C133 H133 120.0
C133 C132 H132 120.0
C131 C132 C133 120.0
C131 C132 H132 120.0
C130 C131 H131 120.0
C132 C131 C130 120.0
C132 C131 H131 120.0
C137 C136 P9 122.3(19)
C141 C136 P9 119(2)
C141 C136 C137 118.9(19)
C136 C137 H137 120.7
C138 C137 C136 119(2)
C138 C137 H137 120.7
C137 C138 H138 121.8
C137 C138 C139 116(3)
C139 C138 H138 121.8
C138 C139 H139 117.2
C140 C139 C138 126(2)
C140 C139 H139 117.2
C139 C140 H140 121.2
C139 C140 C141 118(3)
C141 C140 H140 121.2
C136 C141 C140 123(3)
C136 C141 H141 118.7
C140 C141 H141 118.7
C100 C142 P9 123.8(19)
C100 C142 C143 116(2)
C143 C142 P9 121(2)
C142 C143 H143 119.6
C142 C143 C144 121(3)
C144 C143 H143 119.6
C143 C144 H144 120.8
C145 C144 C143 118(3)
C145 C144 H144 120.8
C101 C145 C144 119(3)
C101 C145 H145 120.6
C144 C145 H145 120.6

loop_
_geom_bond_atom_site_label_1
_geom_bond_atom_site_label_2
_geom_bond_distance
Ru1 P1 2.2639(11)
Ru1 P2 2.4081(12)
Ru1 P3 2.3646(11)
Ru1 P4 2.4246(12)
Ru1 P5 2.4128(11)
Ru1 C2 2.035(4)
Ru2 P6 2.2687(10)
Ru2 P7 2.4058(12)
Ru2 P8 2.4249(11)
Ru2 P9 2.3880(11)
Ru2 P10 2.3723(11)
Ru2 C11 2.022(4)
P1 C1 1.526(5)
P2 C19 1.872(6)
P2 C21 1.840(6)
P2 C27 1.835(5)
P3 C20 1.841(5)
P3 C33 1.824(4)
P3 C39 1.833(5)
P4 C45 1.843(6)
P4 C47 1.851(5)
P4 C53 1.838(5)
P5 C46 1.846(5)
P5 C59 1.848(5)
P5 C65 1.836(4)
P6 C12 1.527(5)
P7 C71 1.840(11)
P7 C73 1.709(6)
P7 C79 1.972(6)
P7 C123 1.897(11)
P7 C124 1.740(6)
P7 C130 1.917(5)
P8 C72 1.848(5)
P8 C85 1.833(4)
P8 C91 1.847(4)
P9 C97 1.865(6)
P9 C99 1.831(4)
P9 C105 1.856(5)
P9 C136 1.84(2)
P9 C142 1.87(2)
P10 C98 1.844(5)
P10 C111 1.839(4)
P10 C117 1.838(5)
Si1 C1 1.839(5)
Si1 C13 1.829(9)
Si1 C14 1.832(8)
Si1 C15 1.861(9)
Si2 C12 1.840(5)
Si2 C16 1.854(7)
Si2 C17 1.854(7)
Si2 C18 1.856(9)
C2 C3 1.203(6)
C3 C4 1.443(6)
C4 C5 1.381(7)
C4 C9 1.391(7)
C5 H5 0.9500
C5 C6 1.385(6)
C6 H6 0.9500
C6 C7 1.389(7)
C7 C8 1.371(7)
C7 C10 1.441(6)
C8 H8 0.9500
C8 C9 1.382(7)
C9 H9 0.9500
C10 C11 1.214(6)
C13 H13A 0.9800
C13 H13B 0.9800
C13 H13C 0.9800
C14 H14A 0.9800
C14 H14B 0.9800
C14 H14C 0.9800
C15 H15A 0.9800
C15 H15B 0.9800
C15 H15C 0.9800
C16 H16A 0.9800
C16 H16B 0.9800
C16 H16C 0.9800
C17 H17A 0.9800
C17 H17B 0.9800
C17 H17C 0.9800
C18 H18A 0.9800
C18 H18B 0.9800
C18 H18C 0.9800
C19 H19A 0.9900
C19 H19B 0.9900
C19 C20 1.523(8)
C20 H20A 0.9900
C20 H20B 0.9900
C21 C22 1.389(8)
C21 C26 1.377(9)
C22 H22 0.9500
C22 C23 1.395(12)
C23 H23 0.9500
C23 C24 1.362(14)
C24 H24 0.9500
C24 C25 1.371(13)
C25 H25 0.9500
C25 C26 1.377(9)
C26 H26 0.9500
C27 C28 1.381(8)
C27 C32 1.392(9)
C28 H28 0.9500
C28 C29 1.404(8)
C29 H29 0.9500
C29 C30 1.369(11)
C30 H30 0.9500
C30 C31 1.384(12)
C31 H31 0.9500
C31 C32 1.394(9)
C32 H32 0.9500
C33 C34 1.383(8)
C33 C38 1.411(8)
C34 H34 0.9500
C34 C35 1.369(8)
C35 H35 0.9500
C35 C36 1.362(12)
C36 H36 0.9500
C36 C37 1.349(13)
C37 H37 0.9500
C37 C38 1.394(10)
C38 H38 0.9500
C39 C40 1.391(6)
C39 C44 1.396(7)
C40 H40 0.9500
C40 C41 1.398(7)
C41 H41 0.9500
C41 C42 1.394(8)
C42 H42 0.9500
C42 C43 1.350(9)
C43 H43 0.9500
C43 C44 1.396(7)
C44 H44 0.9500
C45 H45A 0.9900
C45 H45B 0.9900
C45 C46 1.537(7)
C46 H46A 0.9900
C46 H46B 0.9900
C47 C48 1.363(8)
C47 C52 1.385(9)
C48 H48 0.9500
C48 C49 1.395(8)
C49 H49 0.9500
C49 C50 1.343(10)
C50 H50 0.9500
C50 C51 1.340(12)
C51 H51 0.9500
C51 C52 1.393(11)
C52 H52 0.9500
C53 C54 1.426(9)
C53 C58 1.373(9)
C54 H54 0.9500
C54 C55 1.376(9)
C55 H55 0.9500
C55 C56 1.400(14)
C56 H56 0.9500
C56 C57 1.350(15)
C57 H57 0.9500
C57 C58 1.423(10)
C58 H58 0.9500
C59 C60 1.395(7)
C59 C64 1.382(7)
C60 H60 0.9500
C60 C61 1.376(8)
C61 H61 0.9500
C61 C62 1.358(10)
C62 H62 0.9500
C62 C63 1.379(10)
C63 H63 0.9500
C63 C64 1.386(8)
C64 H64 0.9500
C65 C66 1.393(7)
C65 C70 1.399(7)
C66 H66 0.9500
C66 C67 1.397(7)
C67 H67 0.9500
C67 C68 1.373(9)
C68 H68 0.9500
C68 C69 1.376(9)
C69 H69 0.9500
C69 C70 1.387(7)
C70 H70 0.9500
C71 H71A 0.9900
C71 H71B 0.9900
C71 C72 1.450(12)
C72 H72A 0.9900
C72 H72B 0.9900
C72 H72C 0.9900
C72 H72D 0.9900
C72 C123 1.482(11)
C73 C74 1.3900
C73 C78 1.3900
C74 H74 0.9500
C74 C75 1.3900
C75 H75 0.9500
C75 C76 1.3900
C76 H76 0.9500
C76 C77 1.3900
C77 H77 0.9500
C77 C78 1.3900
C78 H78 0.9500
C79 C84 1.3900
C79 C80 1.3900
C84 H84 0.9500
C84 C83 1.3900
C83 H83 0.9500
C83 C82 1.3900
C82 H82 0.9500
C82 C81 1.3900
C81 H81 0.9500
C81 C80 1.3900
C80 H80 0.9500
C85 C86 1.380(7)
C85 C90 1.392(7)
C86 H86 0.9500
C86 C87 1.373(8)
C87 H87 0.9500
C87 C88 1.380(11)
C88 H88 0.9500
C88 C89 1.386(10)
C89 H89 0.9500
C89 C90 1.388(7)
C90 H90 0.9500
C91 C92 1.388(6)
C91 C96 1.383(7)
C92 H92 0.9500
C92 C93 1.388(7)
C93 H93 0.9500
C93 C94 1.371(8)
C94 H94 0.9500
C94 C95 1.367(8)
C95 H95 0.9500
C95 C96 1.392(7)
C96 H96 0.9500
C97 H97A 0.9900
C97 H97B 0.9900
C97 C98 1.516(7)
C98 H98A 0.9900
C98 H98B 0.9900
C99 C100 1.3900
C99 C104 1.3900
C100 H100 0.9500
C100 H10A 0.9500
C100 C101 1.3900
C100 C142 1.29(3)
C101 H101 0.9500
C101 H10B 0.9500
C101 C102 1.3900
C101 C145 1.21(5)
C102 H102 0.9500
C102 C103 1.3900
C103 H103 0.9500
C103 C104 1.3900
C104 H104 0.9500
C105 C110 1.3900
C105 C106 1.3900
C110 H110 0.9500
C110 C109 1.3900
C109 H109 0.9500
C109 C108 1.3900
C108 H108 0.9500
C108 C107 1.3900
C107 H107 0.9500
C107 C106 1.3900
C106 H106 0.9500
C111 C112 1.383(7)
C111 C116 1.389(8)
C112 H112 0.9500
C112 C113 1.400(9)
C113 H113 0.9500
C113 C114 1.354(11)
C114 H114 0.9500
C114 C115 1.367(10)
C115 H115 0.9500
C115 C116 1.381(8)
C116 H116 0.9500
C117 C118 1.405(7)
C117 C122 1.384(7)
C118 H118 0.9500
C118 C119 1.381(8)
C119 H119 0.9500
C119 C120 1.363(9)
C120 H120 0.9500
C120 C121 1.368(9)
C121 H121 0.9500
C121 C122 1.390(7)
C122 H122 0.9500
C123 H12A 0.9900
C123 H12B 0.9900
C124 C125 1.3900
C124 C129 1.3900
C125 H125 0.9500
C125 C126 1.3900
C126 H126 0.9500
C126 C127 1.3900
C127 H127 0.9500
C127 C128 1.3900
C128 H128 0.9500
C128 C129 1.3900
C129 H129 0.9500
C130 C135 1.3900
C130 C131 1.3900
C135 H135 0.9500
C135 C134 1.3900
C134 H134 0.9500
C134 C133 1.3900
C133 H133 0.9500
C133 C132 1.3900
C132 H132 0.9500
C132 C131 1.3900
C131 H131 0.9500
C136 C137 1.47(3)
C136 C141 1.37(3)
C137 H137 0.9500
C137 C138 1.39(3)
C138 H138 0.9500
C138 C139 1.44(4)
C139 H139 0.9500
C139 C140 1.32(4)
C140 H140 0.9500
C140 C141 1.39(3)
C141 H141 0.9500
C142 C143 1.31(4)
C143 H143 0.9500
C143 C144 1.45(3)
C144 H144 0.9500
C144 C145 1.29(5)
C145 H145 0.9500

loop_
_geom_torsion_atom_site_label_1
_geom_torsion_atom_site_label_2
_geom_torsion_atom_site_label_3
_geom_torsion_atom_site_label_4
_geom_torsion
Ru1 P2 C19 C20 5.1(6)
Ru1 P2 C21 C22 135.0(4)
Ru1 P2 C21 C26 -47.9(5)
Ru1 P2 C27 C28 99.4(5)
Ru1 P2 C27 C32 -81.5(6)
Ru1 P3 C20 C19 47.2(4)
Ru1 P3 C33 C34 68.6(5)
Ru1 P3 C33 C38 -108.7(4)
Ru1 P3 C39 C40 35.6(4)
Ru1 P3 C39 C44 -141.4(3)
Ru1 P4 C45 C46 29.9(4)
Ru1 P4 C47 C48 -16.4(6)
Ru1 P4 C47 C52 165.5(6)
Ru1 P4 C53 C54 97.6(5)
Ru1 P4 C53 C58 -83.0(6)
Ru1 P5 C46 C45 49.1(4)
Ru1 P5 C59 C60 162.3(4)
Ru1 P5 C59 C64 -21.3(5)
Ru1 P5 C65 C66 81.7(4)
Ru1 P5 C65 C70 -95.5(4)
Ru2 P7 C71 C72 38.7(7)
Ru2 P7 C73 C74 69.5(5)
Ru2 P7 C73 C78 -102.2(5)
Ru2 P7 C123 C72 -53.1(6)
Ru2 P7 C124 C125 -1.4(9)
Ru2 P7 C124 C129 176.9(6)
Ru2 P8 C72 C71 42.9(5)
Ru2 P8 C72 C123 -13.8(6)
Ru2 P8 C85 C86 79.2(4)
Ru2 P8 C85 C90 -95.4(4)
Ru2 P8 C91 C92 165.3(4)
Ru2 P8 C91 C96 -20.9(5)
Ru2 P9 C97 C98 -18.3(5)
Ru2 P9 C99 C100 -32.9(7)
Ru2 P9 C99 C104 151.5(4)
Ru2 P9 C105 C110 117.3(5)
Ru2 P9 C105 C106 -66.9(5)
Ru2 P9 C136 C137 -93(2)
Ru2 P9 C136 C141 90(2)
Ru2 P9 C142 C100 -6(4)
Ru2 P9 C142 C143 178(2)
Ru2 P10 C98 C97 33.3(4)
Ru2 P10 C111 C112 -113.2(4)
Ru2 P10 C111 C116 66.2(4)
Ru2 P10 C117 C118 -138.6(4)
Ru2 P10 C117 C122 39.6(4)
P2 C19 C20 P3 -33.3(6)
P2 C21 C22 C23 179.3(5)
P2 C21 C26 C25 -177.7(5)
P2 C27 C28 C29 -177.1(5)
P2 C27 C32 C31 177.0(6)
P3 C33 C34 C35 -179.4(5)
P3 C33 C38 C37 178.2(5)
P3 C39 C40 C41 -176.1(4)
P3 C39 C44 C43 174.5(4)
P4 C45 C46 P5 -51.7(5)
P4 C47 C48 C49 -177.4(6)
P4 C47 C52 C51 177.7(8)
P4 C53 C54 C55 -176.0(6)
P4 C53 C58 C57 176.0(6)
P5 C59 C60 C61 178.7(5)
P5 C59 C64 C63 -178.3(5)
P5 C65 C66 C67 -174.4(4)
P5 C65 C70 C69 174.7(4)
P7 C71 C72 P8 -53.3(7)
P7 C73 C74 C75 -171.6(7)
P7 C73 C78 C77 171.7(7)
P7 C79 C84 C83 -177.3(8)
P7 C79 C80 C81 177.3(8)
P7 C124 C125 C126 178.3(9)
P7 C124 C129 C128 -178.3(9)
P7 C130 C135 C134 175.6(7)
P7 C130 C131 C132 -176.0(6)
P8 C72 C123 P7 43.9(7)
P8 C85 C86 C87 -174.8(4)
P8 C85 C90 C89 174.9(4)
P8 C91 C92 C93 175.3(5)
P8 C91 C96 C95 -175.4(5)
P9 C97 C98 P10 -9.5(5)
P9 C99 C100 C101 -175.6(7)
P9 C99 C104 C103 175.6(7)
P9 C105 C110 C109 175.6(7)
P9 C105 C106 C107 -176.0(6)
P9 C136 C137 C138 174(2)
P9 C136 C141 C140 -176(2)
P9 C142 C143 C144 -179(2)
P10 C111 C112 C113 178.3(4)
P10 C111 C116 C115 180.0(5)
P10 C117 C118 C119 175.1(4)
P10 C117 C122 C121 -175.8(4)
C3 C4 C5 C6 -173.6(5)
C3 C4 C9 C8 173.7(6)
C4 C5 C6 C7 0.6(8)
C5 C4 C9 C8 -0.7(9)
C5 C6 C7 C8 -2.3(8)
C5 C6 C7 C10 175.7(5)
C6 C7 C8 C9 2.5(9)
C7 C8 C9 C4 -1.1(10)
C9 C4 C5 C6 0.9(8)
C10 C7 C8 C9 -175.5(6)
C19 P2 C21 C22 14.6(5)
C19 P2 C21 C26 -168.4(5)
C19 P2 C27 C28 -140.2(5)
C19 P2 C27 C32 38.9(6)
C20 P3 C33 C34 -173.6(5)
C20 P3 C33 C38 9.1(5)
C20 P3 C39 C40 -82.5(4)
C20 P3 C39 C44 100.5(4)
C21 P2 C19 C20 132.1(5)
C21 P2 C27 C28 -34.0(6)
C21 P2 C27 C32 145.1(5)
C21 C22 C23 C24 -2.7(12)
C22 C21 C26 C25 -0.4(9)
C22 C23 C24 C25 1.2(13)
C23 C24 C25 C26 0.6(12)
C24 C25 C26 C21 -1.0(11)
C26 C21 C22 C23 2.3(9)
C27 P2 C19 C20 -123.0(5)
C27 P2 C21 C22 -90.6(5)
C27 P2 C21 C26 86.5(5)
C27 C28 C29 C30 0.2(11)
C28 C27 C32 C31 -3.9(11)
C28 C29 C30 C31 -4.0(13)
C29 C30 C31 C32 3.9(14)
C30 C31 C32 C27 0.1(13)
C32 C27 C28 C29 3.8(10)
C33 P3 C20 C19 -77.3(5)
C33 P3 C39 C40 168.3(4)
C33 P3 C39 C44 -8.7(5)
C33 C34 C35 C36 1.7(12)
C34 C33 C38 C37 0.9(9)
C34 C35 C36 C37 -0.2(14)
C35 C36 C37 C38 -1.0(14)
C36 C37 C38 C33 0.6(12)
C38 C33 C34 C35 -2.1(9)
C39 P3 C20 C19 174.2(4)
C39 P3 C33 C34 -65.9(5)
C39 P3 C33 C38 116.8(4)
C39 C40 C41 C42 1.6(8)
C40 C39 C44 C43 -2.5(7)
C40 C41 C42 C43 -2.8(9)
C41 C42 C43 C44 1.3(9)
C42 C43 C44 C39 1.3(8)
C44 C39 C40 C41 1.0(7)
C45 P4 C47 C48 -136.2(5)
C45 P4 C47 C52 45.7(7)
C45 P4 C53 C54 -144.1(5)
C45 P4 C53 C58 35.4(6)
C46 P5 C59 C60 -80.7(4)
C46 P5 C59 C64 95.7(4)
C46 P5 C65 C66 -34.0(5)
C46 P5 C65 C70 148.8(4)
C47 P4 C45 C46 161.7(4)
C47 P4 C53 C54 -40.9(5)
C47 P4 C53 C58 138.5(6)
C47 C48 C49 C50 -0.4(12)
C48 C47 C52 C51 -0.5(14)
C48 C49 C50 C51 -0.1(14)
C49 C50 C51 C52 0.3(17)
C50 C51 C52 C47 0.0(18)
C52 C47 C48 C49 0.7(11)
C53 P4 C45 C46 -95.5(4)
C53 P4 C47 C48 118.1(5)
C53 P4 C47 C52 -60.0(7)
C53 C54 C55 C56 -2.8(12)
C54 C53 C58 C57 -4.6(11)
C54 C55 C56 C57 1.1(14)
C55 C56 C57 C58 -1.2(15)
C56 C57 C58 C53 3.0(14)
C58 C53 C54 C55 4.6(10)
C59 P5 C46 C45 -80.2(4)
C59 P5 C65 C66 -138.1(4)
C59 P5 C65 C70 44.7(4)
C59 C60 C61 C62 -1.3(10)
C60 C59 C64 C63 -1.8(8)
C60 C61 C62 C63 -0.1(11)
C61 C62 C63 C64 0.5(11)
C62 C63 C64 C59 0.5(10)
C64 C59 C60 C61 2.2(8)
C65 P5 C46 C45 172.7(4)
C65 P5 C59 C60 25.3(5)
C65 P5 C59 C64 -158.2(4)
C65 C66 C67 C68 -0.7(9)
C66 C65 C70 C69 -2.5(7)
C66 C67 C68 C69 -1.7(9)
C67 C68 C69 C70 2.0(9)
C68 C69 C70 C65 0.1(8)
C70 C65 C66 C67 2.8(8)
C71 P7 C73 C74 -167.6(5)
C71 P7 C73 C78 20.7(7)
C72 P8 C85 C86 -37.8(5)
C72 P8 C85 C90 147.7(4)
C72 P8 C91 C92 -76.5(5)
C72 P8 C91 C96 97.3(5)
C73 P7 C71 C72 -91.6(7)
C73 C74 C75 C76 0.0
C74 C73 C78 C77 0.0
C74 C75 C76 C77 0.0
C75 C76 C77 C78 0.0
C76 C77 C78 C73 0.0
C78 C73 C74 C75 0.0
C79 P7 C71 C72 162.0(7)
C79 P7 C73 C74 -66.6(6)
C79 P7 C73 C78 121.7(6)
C79 C84 C83 C82 0.0
C84 C79 C80 C81 0.0
C84 C83 C82 C81 0.0
C83 C82 C81 C80 0.0
C82 C81 C80 C79 0.0
C80 C79 C84 C83 0.0
C85 P8 C72 C71 166.0(5)
C85 P8 C72 C123 109.3(6)
C85 P8 C91 C92 29.6(5)
C85 P8 C91 C96 -156.5(4)
C85 C86 C87 C88 -0.2(9)
C86 C85 C90 C89 0.2(7)
C86 C87 C88 C89 0.4(10)
C87 C88 C89 C90 -0.3(9)
C88 C89 C90 C85 -0.1(8)
C90 C85 C86 C87 -0.1(8)
C91 P8 C72 C71 -87.9(5)
C91 P8 C72 C123 -144.6(6)
C91 P8 C85 C86 -140.5(4)
C91 P8 C85 C90 44.9(4)
C91 C92 C93 C94 -0.1(10)
C92 C91 C96 C95 -1.4(9)
C92 C93 C94 C95 -1.0(11)
C93 C94 C95 C96 0.9(12)
C94 C95 C96 C91 0.3(11)
C96 C91 C92 C93 1.3(8)
C97 P9 C99 C100 86.5(6)
C97 P9 C99 C104 -89.1(5)
C97 P9 C105 C110 0.4(7)
C97 P9 C105 C106 176.2(5)
C97 P9 C136 C137 139(2)
C97 P9 C136 C141 -38(3)
C97 P9 C142 C100 107(3)
C97 P9 C142 C143 -69(3)
C98 P10 C111 C112 5.9(5)
C98 P10 C111 C116 -174.7(4)
C98 P10 C117 C118 102.4(4)
C98 P10 C117 C122 -79.4(4)
C99 P9 C97 C98 -147.4(4)
C99 P9 C105 C110 -105.4(7)
C99 P9 C105 C106 70.4(6)
C99 C100 C101 C102 0.0
C100 C99 C104 C103 0.0
C100 C101 C102 C103 0.0
C100 C101 C145 C144 -17(5)
C100 C142 C143 C144 4(5)
C101 C100 C142 P9 172.9(15)
C101 C100 C142 C143 -11(4)
C101 C102 C103 C104 0.0
C102 C103 C104 C99 0.0
C104 C99 C100 C101 0.0
C105 P9 C97 C98 106.4(5)
C105 P9 C99 C100 -168.4(6)
C105 P9 C99 C104 16.0(5)
C105 C110 C109 C108 0.0
C110 C105 C106 C107 0.0
C110 C109 C108 C107 0.0
C109 C108 C107 C106 0.0
C108 C107 C106 C105 0.0
C106 C105 C110 C109 0.0
C111 P10 C98 C97 -91.7(4)
C111 P10 C117 C118 -7.4(5)
C111 P10 C117 C122 170.9(4)
C111 C112 C113 C114 2.5(10)
C112 C111 C116 C115 -0.6(8)
C112 C113 C114 C115 -2.0(11)
C113 C114 C115 C116 0.2(11)
C114 C115 C116 C111 1.1(10)
C116 C111 C112 C113 -1.1(8)
C117 P10 C98 C97 160.3(4)
C117 P10 C111 C112 113.8(4)
C117 P10 C111 C116 -66.8(5)
C117 C118 C119 C120 1.4(9)
C118 C117 C122 C121 2.5(7)
C118 C119 C120 C121 1.1(10)
C119 C120 C121 C122 -1.8(9)
C120 C121 C122 C117 -0.1(8)
C122 C117 C118 C119 -3.2(8)
C123 P7 C124 C125 -120.4(8)
C123 P7 C124 C129 57.9(8)
C124 P7 C123 C72 82.0(6)
C124 C125 C126 C127 0.0
C125 C124 C129 C128 0.0
C125 C126 C127 C128 0.0
C126 C127 C128 C129 0.0
C127 C128 C129 C124 0.0
C129 C124 C125 C126 0.0
C130 P7 C123 C72 -173.2(5)
C130 P7 C124 C125 138.5(7)
C130 P7 C124 C129 -43.2(8)
C130 C135 C134 C133 0.0
C135 C130 C131 C132 0.0
C135 C134 C133 C132 0.0
C134 C133 C132 C131 0.0
C133 C132 C131 C130 0.0
C131 C130 C135 C134 0.0
C136 P9 C97 C98 114.7(11)
C136 P9 C142 C100 -137(3)
C136 P9 C142 C143 47(3)
C136 C137 C138 C139 7(4)
C137 C136 C141 C140 7(4)
C137 C138 C139 C140 -3(5)
C138 C139 C140 C141 1(5)
C139 C140 C141 C136 -3(5)
C141 C136 C137 C138 -9(4)
C142 P9 C97 C98 -143.6(10)
C142 P9 C136 C137 41(3)
C142 P9 C136 C141 -136(3)
C142 C100 C101 C145 18(3)
C142 C143 C144 C145 -3(5)
C143 C144 C145 C101 9(5)

loop_
_smtbx_masks_void_nr
_smtbx_masks_void_average_x
_smtbx_masks_void_average_y
_smtbx_masks_void_average_z
_smtbx_masks_void_volume
_smtbx_masks_void_count_electrons
1 -0.684 -0.184 -0.368 1758.7 599.9
